data_7118993
loop_
_publ_author_name
'Liguo Ji'
'Zaiwen Yang'
'Yanxia Zhao'
'Meng Sun'
'Liping Cao'
'Xiao-Juan Yang'
'Yao-Yu Wang'
'Biao Wu'

_publ_section_title
;
 Sandwich phosphate complexes of macrocyclic tris(urea) ligands and their
 rotation around the anion
;
_journal_name_full Chem.Commun.
_journal_page_first 7310
_journal_volume 52
_journal_year 2016
_chemical_formula_sum 'C360 H490 K8 N48 O133 S4'
_chemical_formula_weight 8059.04
_chemical_name_systematic
; 
 ? 
;
_space_group_IT_number 14
_symmetry_cell_setting monoclinic
_symmetry_space_group_name_Hall '-P 2ybc'
_symmetry_space_group_name_H-M 'P 1 21/c 1'
_atom_sites_solution_hydrogens geom
_atom_sites_solution_primary direct
_atom_sites_solution_secondary difmap
_audit_creation_method SHELXL-97
_audit_update_record
;
2016-02-26 deposited with the CCDC.
2016-04-27 downloaded from the CCDC.
;
_cell_angle_alpha 90.00
_cell_angle_beta 112.755(4)
_cell_angle_gamma 90.00
_cell_formula_units_Z 1
_cell_length_a 16.6867(18)
_cell_length_b 19.400(2)
_cell_length_c 32.767(3)
_cell_measurement_temperature 100(2)
_cell_volume 9781.8(17)
_computing_cell_refinement 'Bruker SMART'
_computing_data_collection 'Bruker SMART APEX II'
_computing_data_reduction 'Bruker SAINT'
_computing_molecular_graphics SHELXTL
_computing_publication_material SHELXTL
_computing_structure_refinement 'SHELXL-97 (Sheldrick, 2008)'
_computing_structure_solution 'SHELXS-97 (Sheldrick, 2008)'
_diffrn_ambient_temperature 100(2)
_diffrn_measured_fraction_theta_full 0.998
_diffrn_measured_fraction_theta_max 0.998
_diffrn_measurement_device_type 'Bruker APEX II area detector'
_diffrn_measurement_method '\w scan'
_diffrn_radiation_monochromator graphite
_diffrn_radiation_source 'fine-focus sealed tube'
_diffrn_radiation_type MoK\a
_diffrn_radiation_wavelength 0.71073
_diffrn_reflns_av_R_equivalents 0.0357
_diffrn_reflns_av_sigmaI/netI 0.0370
_diffrn_reflns_limit_h_max 20
_diffrn_reflns_limit_h_min -20
_diffrn_reflns_limit_k_max 18
_diffrn_reflns_limit_k_min -23
_diffrn_reflns_limit_l_max 39
_diffrn_reflns_limit_l_min -39
_diffrn_reflns_number 65538
_diffrn_reflns_theta_full 25.37
_diffrn_reflns_theta_max 25.37
_diffrn_reflns_theta_min 1.25
_exptl_absorpt_coefficient_mu 0.207
_exptl_absorpt_correction_T_max 0.9696
_exptl_absorpt_correction_T_min 0.9405
_exptl_absorpt_correction_type multi-scan
_exptl_absorpt_process_details SADABS
_exptl_crystal_colour colorless
_exptl_crystal_density_diffrn 1.368
_exptl_crystal_density_method 'not measured'
_exptl_crystal_description block
_exptl_crystal_F_000 4266
_exptl_crystal_size_max 0.30
_exptl_crystal_size_mid 0.20
_exptl_crystal_size_min 0.15
_refine_diff_density_max 1.321
_refine_diff_density_min -0.674
_refine_diff_density_rms 0.065
_refine_ls_extinction_method none
_refine_ls_goodness_of_fit_ref 1.038
_refine_ls_hydrogen_treatment mixed
_refine_ls_matrix_type full
_refine_ls_number_parameters 1269
_refine_ls_number_reflns 17924
_refine_ls_number_restraints 15
_refine_ls_restrained_S_all 1.043
_refine_ls_R_factor_all 0.0744
_refine_ls_R_factor_gt 0.0523
_refine_ls_shift/su_max 0.005
_refine_ls_shift/su_mean 0.000
_refine_ls_structure_factor_coef Fsqd
_refine_ls_weighting_details 'calc w=1/[\s^2^(Fo^2^)+(0.0669P)^2^+11.8752P] where P=(Fo^2^+2Fc^2^)/3'
_refine_ls_weighting_scheme calc
_refine_ls_wR_factor_gt 0.1332
_refine_ls_wR_factor_ref 0.1489
_reflns_number_gt 13330
_reflns_number_total 17924
_reflns_threshold_expression >2sigma(I)
_cod_data_source_file c6cc03144g2.cif
_cod_data_source_block 04
_cod_original_sg_symbol_H-M P21/c
_cod_database_code 7118993

loop_
_symmetry_equiv_pos_as_xyz
'x, y, z'
'-x, y+1/2, -z+1/2'
'-x, -y, -z'
'x, -y-1/2, z-1/2'

loop_
_atom_site_label
_atom_site_type_symbol
_atom_site_fract_x
_atom_site_fract_y
_atom_site_fract_z
_atom_site_U_iso_or_equiv
_atom_site_adp_type
_atom_site_occupancy
_atom_site_symmetry_multiplicity
_atom_site_calc_flag
_atom_site_refinement_flags
_atom_site_disorder_assembly
_atom_site_disorder_group
K1 K 0.29470(4) 0.74811(3) 0.55068(2) 0.02765(15) Uani 1 1 d . . .
K2 K 1.10767(4) 0.74932(3) 0.82801(2) 0.02756(15) Uani 1 1 d . . .
S1 S 0.67000(4) 0.75083(3) 0.836733(19) 0.01403(14) Uani 1 1 d . . .
O1 O 0.58964(11) 0.75115(9) 0.84587(6) 0.0196(4) Uani 1 1 d . . .
O2 O 0.66995(11) 0.68937(9) 0.80992(6) 0.0196(4) Uani 1 1 d . . .
O3 O 0.74708(12) 0.74974(9) 0.87842(6) 0.0220(4) Uani 1 1 d . . .
O4 O 0.67062(11) 0.81341(9) 0.81087(6) 0.0189(4) Uani 1 1 d . . .
O5 O 0.46587(14) 0.53938(11) 0.86570(7) 0.0327(5) Uani 1 1 d . . .
O6 O 0.35776(12) 0.74386(10) 0.71785(6) 0.0248(4) Uani 1 1 d . . .
O7 O 0.47022(13) 0.96626(10) 0.86089(6) 0.0269(4) Uani 1 1 d . . .
O8 O 0.67324(12) 0.88703(11) 1.07276(6) 0.0264(4) Uani 1 1 d . . .
O9 O 0.62783(12) 0.83265(11) 1.14420(6) 0.0280(5) Uani 1 1 d . . .
O10 O 0.65311(13) 0.69092(11) 1.15166(6) 0.0283(5) Uani 1 1 d . . .
O11 O 0.56166(12) 0.64792(10) 1.06593(6) 0.0268(4) Uani 1 1 d . . .
O12 O 0.92316(11) 0.96118(9) 0.90589(6) 0.0200(4) Uani 1 1 d . . .
O13 O 0.93647(12) 0.75575(10) 0.77674(6) 0.0239(4) Uani 1 1 d . A .
O14 O 0.91322(11) 0.53499(9) 0.90441(6) 0.0207(4) Uani 1 1 d . . .
O15 O 0.86040(12) 0.58203(10) 1.09100(6) 0.0235(4) Uani 1 1 d . . .
O16 O 0.94302(12) 0.68580(10) 1.17110(6) 0.0258(4) Uani 1 1 d . . .
O17 O 0.87616(14) 0.82518(11) 1.15310(6) 0.0311(5) Uani 1 1 d . . .
O18 O 0.99016(12) 0.82405(10) 1.09899(6) 0.0235(4) Uani 1 1 d . . .
O19 O 0.27045(12) 0.88500(10) 0.51189(6) 0.0269(4) Uani 1 1 d . . .
O20 O 0.21415(13) 0.85476(10) 0.57986(6) 0.0282(5) Uani 1 1 d . . .
O21 O 0.18083(13) 0.71658(11) 0.59278(7) 0.0348(5) Uani 1 1 d . . .
O22 O 0.26506(14) 0.60971(12) 0.56802(9) 0.0497(7) Uani 1 1 d . . .
O23 O 0.30523(14) 0.64277(12) 0.49462(9) 0.0475(6) Uani 1 1 d . . .
O24 O 0.34792(13) 0.78087(12) 0.48214(7) 0.0330(5) Uani 1 1 d . . .
O25 O 1.15103(14) 0.62141(11) 0.87741(7) 0.0340(5) Uani 1 1 d . A .
O26 O 1.02068(14) 0.70433(12) 0.88722(7) 0.0381(5) Uani 1 1 d . A .
O27 O 1.07467(16) 0.84391(13) 0.88830(8) 0.0483(6) Uani 1 1 d . A .
O28 O 1.21640(16) 0.87748(13) 0.86563(8) 0.0470(6) Uani 1 1 d . A .
O29 O 1.27151(14) 0.77358(13) 0.82333(8) 0.0424(6) Uani 1 1 d . A .
O30 O 1.20115(14) 0.64098(13) 0.80577(7) 0.0416(6) Uani 1 1 d . A .
O31 O 0.46996(14) 0.73466(14) 0.58601(8) 0.0434(6) Uani 1 1 d D . .
O32 O 1.09135(18) 0.80551(16) 0.75106(9) 0.0526(7) Uani 0.90 1 d PU A 1
O32A O 1.0535(15) 0.7176(13) 0.7336(8) 0.045(6) Uani 0.10 1 d PU A 2
O33 O 0.22651(14) 0.83915(12) 0.71947(7) 0.0413(6) Uani 1 1 d . . .
H33C H 0.1776 0.8538 0.7252 0.050 Uiso 1 1 calc R . .
H33D H 0.2833 0.8532 0.7384 0.050 Uiso 1 1 calc R . .
O34 O 0.4370(12) 0.5970(11) 0.6067(6) 0.137(7) Uani 0.25 1 d P . .
N1 N 0.54445(14) 0.63788(12) 0.89249(7) 0.0229(5) Uani 1 1 d . . .
H1 H 0.5731 0.6710 0.8856 0.027 Uiso 1 1 calc R . .
N2 N 0.49560(14) 0.61433(12) 0.81877(7) 0.0223(5) Uani 1 1 d . . .
H2 H 0.5224 0.6535 0.8189 0.027 Uiso 1 1 calc R . .
N3 N 0.48812(14) 0.68759(11) 0.74465(7) 0.0203(5) Uani 1 1 d . . .
H3 H 0.5450 0.6918 0.7548 0.024 Uiso 1 1 calc R . .
N4 N 0.48370(13) 0.80634(11) 0.74303(7) 0.0170(5) Uani 1 1 d . . .
H4 H 0.5408 0.8049 0.7534 0.020 Uiso 1 1 calc R . .
N5 N 0.49604(13) 0.88683(11) 0.81474(7) 0.0183(5) Uani 1 1 d . . .
H5 H 0.5229 0.8475 0.8156 0.022 Uiso 1 1 calc R . .
N6 N 0.56555(14) 0.87666(12) 0.88913(7) 0.0212(5) Uani 1 1 d . . .
H6 H 0.5905 0.8421 0.8812 0.025 Uiso 1 1 calc R . .
N7 N 0.83778(13) 0.87656(11) 0.91733(7) 0.0182(5) Uani 1 1 d . . .
H7 H 0.7907 0.8518 0.9039 0.022 Uiso 1 1 calc R . .
N8 N 0.81125(13) 0.91320(11) 0.84721(7) 0.0176(5) Uani 1 1 d . . .
H8 H 0.7586 0.8961 0.8396 0.021 Uiso 1 1 calc R . .
N9 N 0.82884(14) 0.81344(11) 0.79024(7) 0.0206(5) Uani 1 1 d . A .
H9 H 0.7834 0.8074 0.7972 0.025 Uiso 1 1 calc R . .
N10 N 0.82768(14) 0.69656(11) 0.78773(7) 0.0178(5) Uani 1 1 d . A .
H10 H 0.7799 0.7015 0.7928 0.021 Uiso 1 1 calc R . .
N11 N 0.81857(13) 0.59808(11) 0.84652(7) 0.0170(5) Uani 1 1 d . . .
H11 H 0.7713 0.6235 0.8386 0.020 Uiso 1 1 calc R . .
N12 N 0.82854(14) 0.61991(11) 0.91629(7) 0.0183(5) Uani 1 1 d . . .
H12 H 0.7972 0.6562 0.9036 0.022 Uiso 1 1 calc R . .
C1 C 0.56191(16) 0.64123(15) 1.02398(9) 0.0218(6) Uani 1 1 d . . .
C2 C 0.56066(17) 0.57855(15) 1.00361(9) 0.0232(6) Uani 1 1 d . . .
H2A H 0.5640 0.5369 1.0195 0.028 Uiso 1 1 calc R . .
C3 C 0.55459(17) 0.57597(14) 0.96016(9) 0.0225(6) Uani 1 1 d . . .
H3A H 0.5543 0.5327 0.9466 0.027 Uiso 1 1 calc R . .
C4 C 0.54895(16) 0.63655(14) 0.93642(9) 0.0211(6) Uani 1 1 d . . .
C5 C 0.55126(17) 0.69895(15) 0.95737(9) 0.0241(6) Uani 1 1 d . . .
H5A H 0.5477 0.7407 0.9416 0.029 Uiso 1 1 calc R . .
C6 C 0.55863(17) 0.70170(15) 1.00086(9) 0.0247(6) Uani 1 1 d . . .
H6A H 0.5614 0.7450 1.0149 0.030 Uiso 1 1 calc R . .
C7 C 0.49916(17) 0.59197(14) 0.85920(9) 0.0230(6) Uani 1 1 d . . .
C8 C 0.45485(16) 0.58295(14) 0.77727(9) 0.0208(6) Uani 1 1 d . . .
C9 C 0.41888(17) 0.51671(15) 0.77152(10) 0.0271(6) Uani 1 1 d . . .
H9A H 0.4219 0.4903 0.7965 0.033 Uiso 1 1 calc R . .
C10 C 0.37877(18) 0.48967(15) 0.72915(10) 0.0306(7) Uani 1 1 d . . .
H10A H 0.3533 0.4451 0.7254 0.037 Uiso 1 1 calc R . .
C11 C 0.37519(18) 0.52613(16) 0.69245(10) 0.0328(7) Uani 1 1 d . . .
H11A H 0.3478 0.5068 0.6637 0.039 Uiso 1 1 calc R . .
C12 C 0.41191(18) 0.59134(15) 0.69779(10) 0.0274(6) Uani 1 1 d . . .
H12A H 0.4104 0.6164 0.6726 0.033 Uiso 1 1 calc R . .
C13 C 0.45085(16) 0.62027(14) 0.73970(9) 0.0216(6) Uani 1 1 d . . .
C14 C 0.43780(16) 0.74567(14) 0.73406(8) 0.0178(5) Uani 1 1 d . . .
C15 C 0.44103(15) 0.87170(14) 0.73586(8) 0.0173(5) Uani 1 1 d . . .
C16 C 0.39422(17) 0.89461(15) 0.69291(9) 0.0233(6) Uani 1 1 d . . .
H16 H 0.3902 0.8665 0.6685 0.028 Uiso 1 1 calc R . .
C17 C 0.35345(18) 0.95838(15) 0.68572(9) 0.0264(6) Uani 1 1 d . . .
H17 H 0.3209 0.9738 0.6564 0.032 Uiso 1 1 calc R . .
C18 C 0.36045(17) 0.99928(15) 0.72147(9) 0.0241(6) Uani 1 1 d . . .
H18 H 0.3333 1.0433 0.7165 0.029 Uiso 1 1 calc R . .
C19 C 0.40666(16) 0.97699(14) 0.76458(9) 0.0214(6) Uani 1 1 d . . .
H19 H 0.4106 1.0056 0.7888 0.026 Uiso 1 1 calc R . .
C20 C 0.44724(15) 0.91279(14) 0.77230(8) 0.0171(5) Uani 1 1 d . . .
C21 C 0.50736(17) 0.91488(14) 0.85525(8) 0.0194(6) Uani 1 1 d . . .
C22 C 0.59024(16) 0.88601(13) 0.93517(8) 0.0178(5) Uani 1 1 d . . .
C23 C 0.54119(17) 0.92152(14) 0.95434(9) 0.0217(6) Uani 1 1 d . . .
H23 H 0.4894 0.9444 0.9361 0.026 Uiso 1 1 calc R . .
C24 C 0.56804(17) 0.92353(14) 1.00027(9) 0.0211(6) Uani 1 1 d . . .
H24 H 0.5344 0.9481 1.0131 0.025 Uiso 1 1 calc R . .
C25 C 0.64331(17) 0.89014(14) 1.02744(8) 0.0195(6) Uani 1 1 d . . .
C26 C 0.69318(17) 0.85569(14) 1.00816(9) 0.0220(6) Uani 1 1 d . . .
H26 H 0.7455 0.8334 1.0264 0.026 Uiso 1 1 calc R . .
C27 C 0.66679(16) 0.85396(14) 0.96288(8) 0.0201(6) Uani 1 1 d . . .
H27 H 0.7015 0.8304 0.9502 0.024 Uiso 1 1 calc R . .
C28 C 0.62528(19) 0.92220(16) 1.09461(9) 0.0267(6) Uani 1 1 d . . .
H28A H 0.5628 0.9106 1.0803 0.032 Uiso 1 1 calc R . .
H28B H 0.6317 0.9727 1.0927 0.032 Uiso 1 1 calc R . .
C29 C 0.66072(19) 0.89965(15) 1.14209(9) 0.0256(6) Uani 1 1 d . . .
H29A H 0.7250 0.8986 1.1539 0.031 Uiso 1 1 calc R . .
H29B H 0.6426 0.9323 1.1601 0.031 Uiso 1 1 calc R . .
C30 C 0.67142(19) 0.80028(16) 1.18601(9) 0.0284(7) Uani 1 1 d . . .
H30A H 0.6624 0.8273 1.2095 0.034 Uiso 1 1 calc R . .
H30B H 0.7346 0.7982 1.1929 0.034 Uiso 1 1 calc R . .
C31 C 0.6360(2) 0.72862(17) 1.18444(9) 0.0298(7) Uani 1 1 d . . .
H31A H 0.6642 0.7060 1.2136 0.036 Uiso 1 1 calc R . .
H31B H 0.5727 0.7305 1.1771 0.036 Uiso 1 1 calc R . .
C32 C 0.6126(2) 0.62500(16) 1.14278(10) 0.0333(7) Uani 1 1 d . . .
H32A H 0.5522 0.6285 1.1411 0.040 Uiso 1 1 calc R . .
H32B H 0.6449 0.5924 1.1668 0.040 Uiso 1 1 calc R . .
C33 C 0.6126(2) 0.59973(16) 1.09936(9) 0.0297(7) Uani 1 1 d . . .
H33A H 0.6727 0.5976 1.1005 0.036 Uiso 1 1 calc R . .
H33B H 0.5868 0.5531 1.0927 0.036 Uiso 1 1 calc R . .
C34 C 0.95371(16) 0.84217(14) 1.05467(8) 0.0193(6) Uani 1 1 d . . .
C35 C 0.95445(17) 0.90845(14) 1.03868(8) 0.0206(6) Uani 1 1 d . . .
H35 H 0.9798 0.9452 1.0587 0.025 Uiso 1 1 calc R . .
C36 C 0.91795(16) 0.92097(14) 0.99328(8) 0.0194(6) Uani 1 1 d . . .
H36 H 0.9185 0.9663 0.9825 0.023 Uiso 1 1 calc R . .
C37 C 0.88074(16) 0.86754(14) 0.96366(8) 0.0167(5) Uani 1 1 d . . .
C38 C 0.88164(16) 0.80125(14) 0.98019(8) 0.0179(5) Uani 1 1 d . . .
H38 H 0.8572 0.7642 0.9603 0.021 Uiso 1 1 calc R . .
C39 C 0.91763(16) 0.78870(14) 1.02520(8) 0.0195(6) Uani 1 1 d . . .
H39 H 0.9177 0.7432 1.0360 0.023 Uiso 1 1 calc R . .
C40 C 0.86278(16) 0.92045(13) 0.89134(8) 0.0156(5) Uani 1 1 d . . .
C41 C 0.84083(16) 0.93256(14) 0.81343(8) 0.0182(5) Uani 1 1 d . . .
C42 C 0.85744(18) 1.00105(14) 0.80755(9) 0.0235(6) Uani 1 1 d . . .
H42 H 0.8466 1.0357 0.8253 0.028 Uiso 1 1 calc R . .
C43 C 0.88991(19) 1.01945(15) 0.77583(9) 0.0284(7) Uani 1 1 d . . .
H43 H 0.9016 1.0664 0.7719 0.034 Uiso 1 1 calc R . .
C44 C 0.90503(19) 0.96883(16) 0.75009(9) 0.0276(7) Uani 1 1 d . . .
H44 H 0.9287 0.9811 0.7290 0.033 Uiso 1 1 calc R . .
C45 C 0.88623(18) 0.90057(15) 0.75448(9) 0.0245(6) Uani 1 1 d . . .
H45 H 0.8957 0.8664 0.7361 0.029 Uiso 1 1 calc R . .
C46 C 0.85316(16) 0.88199(14) 0.78614(8) 0.0192(6) Uani 1 1 d . . .
C47 C 0.87025(17) 0.75534(14) 0.78425(8) 0.0187(6) Uani 1 1 d . . .
C48 C 0.85467(16) 0.62858(14) 0.78383(8) 0.0169(5) Uani 1 1 d . . .
C49 C 0.88402(18) 0.61039(15) 0.75091(9) 0.0241(6) Uani 1 1 d . A .
H49 H 0.8893 0.6444 0.7313 0.029 Uiso 1 1 calc R . .
C50 C 0.90547(18) 0.54231(15) 0.74691(9) 0.0266(6) Uani 1 1 d . . .
H50 H 0.9262 0.5301 0.7247 0.032 Uiso 1 1 calc R A .
C51 C 0.89703(17) 0.49225(15) 0.77487(9) 0.0240(6) Uani 1 1 d . A .
H51 H 0.9110 0.4457 0.7715 0.029 Uiso 1 1 calc R . .
C52 C 0.86806(16) 0.51002(14) 0.80791(8) 0.0204(6) Uani 1 1 d . . .
H52 H 0.8617 0.4755 0.8270 0.024 Uiso 1 1 calc R A .
C53 C 0.84834(15) 0.57815(13) 0.81308(8) 0.0160(5) Uani 1 1 d . A .
C54 C 0.85828(16) 0.58055(13) 0.89021(8) 0.0159(5) Uani 1 1 d . . .
C55 C 0.84232(16) 0.60888(13) 0.96110(8) 0.0158(5) Uani 1 1 d . . .
C56 C 0.91425(17) 0.57420(13) 0.99135(8) 0.0186(5) Uani 1 1 d . . .
H56 H 0.9577 0.5566 0.9822 0.022 Uiso 1 1 calc R . .
C57 C 0.92224(17) 0.56533(14) 1.03494(8) 0.0205(6) Uani 1 1 d . . .
H57 H 0.9708 0.5411 1.0553 0.025 Uiso 1 1 calc R . .
C58 C 0.85964(17) 0.59170(13) 1.04885(8) 0.0181(5) Uani 1 1 d . . .
C59 C 0.78900(16) 0.62754(14) 1.01919(8) 0.0186(5) Uani 1 1 d . . .
H59 H 0.7467 0.6465 1.0287 0.022 Uiso 1 1 calc R . .
C60 C 0.78034(16) 0.63558(13) 0.97573(8) 0.0178(5) Uani 1 1 d . . .
H60 H 0.7315 0.6596 0.9555 0.021 Uiso 1 1 calc R . .
C61 C 0.94412(18) 0.58329(15) 1.12740(8) 0.0236(6) Uani 1 1 d . . .
H61A H 0.9868 0.5585 1.1186 0.028 Uiso 1 1 calc R . .
H61B H 0.9398 0.5586 1.1529 0.028 Uiso 1 1 calc R . .
C62 C 0.97676(17) 0.65521(14) 1.14153(8) 0.0220(6) Uani 1 1 d . . .
H62A H 1.0410 0.6540 1.1560 0.026 Uiso 1 1 calc R . .
H62B H 0.9611 0.6846 1.1149 0.026 Uiso 1 1 calc R . .
C63 C 0.85296(18) 0.70471(15) 1.15254(9) 0.0251(6) Uani 1 1 d . . .
H63A H 0.8327 0.7118 1.1769 0.030 Uiso 1 1 calc R . .
H63B H 0.8191 0.6661 1.1341 0.030 Uiso 1 1 calc R . .
C64 C 0.83495(19) 0.76865(15) 1.12486(9) 0.0262(6) Uani 1 1 d . . .
H64A H 0.8581 0.7637 1.1014 0.031 Uiso 1 1 calc R . .
H64B H 0.7715 0.7767 1.1106 0.031 Uiso 1 1 calc R . .
C65 C 0.8996(2) 0.88137(15) 1.13245(9) 0.0305(7) Uani 1 1 d . . .
H65A H 0.8983 0.9242 1.1486 0.037 Uiso 1 1 calc R . .
H65B H 0.8557 0.8861 1.1019 0.037 Uiso 1 1 calc R . .
C66 C 0.9877(2) 0.87435(16) 1.13071(9) 0.0295(7) Uani 1 1 d . . .
H66A H 1.0057 0.9196 1.1231 0.035 Uiso 1 1 calc R . .
H66B H 1.0301 0.8611 1.1604 0.035 Uiso 1 1 calc R . .
C67 C 0.2637(2) 0.93653(15) 0.54124(11) 0.0336(7) Uani 1 1 d . . .
H67A H 0.2518 0.9819 0.5263 0.040 Uiso 1 1 calc R . .
H67B H 0.3188 0.9397 0.5676 0.040 Uiso 1 1 calc R . .
C68 C 0.1907(2) 0.91671(16) 0.55478(11) 0.0338(7) Uani 1 1 d . . .
H68A H 0.1802 0.9539 0.5728 0.041 Uiso 1 1 calc R . .
H68B H 0.1368 0.9096 0.5282 0.041 Uiso 1 1 calc R . .
C69 C 0.1490(2) 0.83502(17) 0.59557(11) 0.0340(7) Uani 1 1 d . . .
H69A H 0.0932 0.8273 0.5703 0.041 Uiso 1 1 calc R . .
H69B H 0.1406 0.8720 0.6143 0.041 Uiso 1 1 calc R . .
C70 C 0.1774(2) 0.77038(19) 0.62181(11) 0.0387(8) Uani 1 1 d . . .
H70A H 0.2355 0.7770 0.6457 0.046 Uiso 1 1 calc R . .
H70B H 0.1359 0.7581 0.6355 0.046 Uiso 1 1 calc R . .
C71 C 0.2001(2) 0.65222(19) 0.61562(13) 0.0485(10) Uani 1 1 d . . .
H71A H 0.1569 0.6423 0.6287 0.058 Uiso 1 1 calc R . .
H71B H 0.2585 0.6540 0.6398 0.058 Uiso 1 1 calc R . .
C72 C 0.1977(2) 0.59791(19) 0.58385(15) 0.0545(11) Uani 1 1 d . . .
H72A H 0.2058 0.5523 0.5984 0.065 Uiso 1 1 calc R . .
H72B H 0.1405 0.5982 0.5587 0.065 Uiso 1 1 calc R . .
C73 C 0.2649(3) 0.5601(2) 0.53637(17) 0.0673(13) Uani 1 1 d . . .
H73A H 0.2067 0.5580 0.5121 0.081 Uiso 1 1 calc R . .
H73B H 0.2784 0.5140 0.5504 0.081 Uiso 1 1 calc R . .
C74 C 0.3309(3) 0.5791(2) 0.51833(17) 0.0684(13) Uani 1 1 d . . .
H74A H 0.3885 0.5844 0.5428 0.082 Uiso 1 1 calc R . .
H74B H 0.3351 0.5424 0.4982 0.082 Uiso 1 1 calc R . .
C75 C 0.3618(2) 0.6608(2) 0.47298(14) 0.0561(11) Uani 1 1 d . . .
H75A H 0.3597 0.6246 0.4513 0.067 Uiso 1 1 calc R . .
H75B H 0.4223 0.6640 0.4950 0.067 Uiso 1 1 calc R . .
C76 C 0.3350(2) 0.7280(2) 0.44993(12) 0.0491(10) Uani 1 1 d . . .
H76A H 0.3699 0.7379 0.4321 0.059 Uiso 1 1 calc R . .
H76B H 0.2730 0.7262 0.4297 0.059 Uiso 1 1 calc R . .
C77 C 0.33530(19) 0.84770(19) 0.46325(10) 0.0370(8) Uani 1 1 d . . .
H77A H 0.2781 0.8502 0.4383 0.044 Uiso 1 1 calc R . .
H77B H 0.3809 0.8577 0.4518 0.044 Uiso 1 1 calc R . .
C78 C 0.33937(19) 0.89946(17) 0.49772(10) 0.0323(7) Uani 1 1 d . . .
H78A H 0.3960 0.8964 0.5231 0.039 Uiso 1 1 calc R . .
H78B H 0.3330 0.9466 0.4853 0.039 Uiso 1 1 calc R . .
C79 C 1.0957(2) 0.59891(17) 0.89828(11) 0.0351(7) Uani 1 1 d . . .
H79A H 1.1254 0.5633 0.9206 0.042 Uiso 1 1 calc R A .
H79B H 1.0423 0.5784 0.8761 0.042 Uiso 1 1 calc R . .
C80 C 1.0723(2) 0.65967(17) 0.92028(10) 0.0354(7) Uani 1 1 d . A .
H80A H 1.0401 0.6438 0.9384 0.042 Uiso 1 1 calc R . .
H80B H 1.1257 0.6836 0.9399 0.042 Uiso 1 1 calc R . .
C81 C 0.9873(2) 0.76026(18) 0.90409(11) 0.0383(8) Uani 1 1 d . . .
H81A H 0.9694 0.7429 0.9277 0.046 Uiso 1 1 calc R A .
H81B H 0.9349 0.7788 0.8801 0.046 Uiso 1 1 calc R . .
C82 C 1.0528(2) 0.8182(2) 0.92262(11) 0.0433(9) Uani 1 1 d . A .
H82A H 1.0274 0.8553 0.9346 0.052 Uiso 1 1 calc R . .
H82B H 1.1054 0.8006 0.9469 0.052 Uiso 1 1 calc R . .
C83 C 1.1176(3) 0.90773(18) 0.89888(13) 0.0479(9) Uani 1 1 d . . .
H83A H 1.1660 0.9050 0.9282 0.058 Uiso 1 1 calc R A .
H83B H 1.0767 0.9438 0.9002 0.058 Uiso 1 1 calc R . .
C84 C 1.1526(3) 0.9261(2) 0.86382(15) 0.0583(11) Uani 1 1 d . A .
H84A H 1.1049 0.9255 0.8341 0.070 Uiso 1 1 calc R . .
H84B H 1.1782 0.9729 0.8693 0.070 Uiso 1 1 calc R . .
C85 C 1.2535(2) 0.89351(19) 0.83392(12) 0.0430(8) Uani 1 1 d . . .
H85A H 1.2833 0.9387 0.8409 0.052 Uiso 1 1 calc R A .
H85B H 1.2074 0.8958 0.8038 0.052 Uiso 1 1 calc R . .
C86 C 1.3181(2) 0.83679(19) 0.83619(12) 0.0422(8) Uani 1 1 d . A .
H86A H 1.3480 0.8476 0.8161 0.051 Uiso 1 1 calc R . .
H86B H 1.3625 0.8329 0.8667 0.051 Uiso 1 1 calc R . .
C87 C 1.3213(2) 0.7198(2) 0.81562(12) 0.0435(9) Uani 1 1 d . . .
H87A H 1.3590 0.6984 0.8440 0.052 Uiso 1 1 calc R A .
H87B H 1.3587 0.7382 0.8009 0.052 Uiso 1 1 calc R . .
C88 C 1.2591(2) 0.6673(2) 0.78641(12) 0.0447(9) Uani 1 1 d . A .
H88A H 1.2246 0.6886 0.7575 0.054 Uiso 1 1 calc R . .
H88B H 1.2925 0.6286 0.7811 0.054 Uiso 1 1 calc R . .
C89 C 1.2392(2) 0.59029(19) 0.83764(12) 0.0433(8) Uani 1 1 d . . .
H89A H 1.2907 0.6092 0.8620 0.052 Uiso 1 1 calc R A .
H89B H 1.2582 0.5509 0.8243 0.052 Uiso 1 1 calc R . .
C90 C 1.1724(2) 0.56685(17) 0.85512(12) 0.0411(8) Uani 1 1 d . A .
H90A H 1.1196 0.5510 0.8303 0.049 Uiso 1 1 calc R . .
H90B H 1.1958 0.5277 0.8757 0.049 Uiso 1 1 calc R . .
H31C H 0.494(3) 0.764(2) 0.5736(15) 0.102(19) Uiso 1 1 d D . .
H31D H 0.511(2) 0.7088(19) 0.6026(12) 0.077(15) Uiso 1 1 d D . .

loop_
_atom_site_aniso_label
_atom_site_aniso_U_11
_atom_site_aniso_U_22
_atom_site_aniso_U_33
_atom_site_aniso_U_23
_atom_site_aniso_U_13
_atom_site_aniso_U_12
K1 0.0258(3) 0.0202(3) 0.0386(4) -0.0006(3) 0.0143(3) 0.0004(3)
K2 0.0220(3) 0.0332(4) 0.0286(3) 0.0062(3) 0.0110(3) 0.0035(3)
S1 0.0116(3) 0.0134(3) 0.0165(3) -0.0002(2) 0.0048(2) 0.0002(2)
O1 0.0201(9) 0.0159(10) 0.0268(10) -0.0007(8) 0.0136(8) -0.0003(8)
O2 0.0148(9) 0.0198(10) 0.0233(10) -0.0052(8) 0.0064(7) 0.0020(7)
O3 0.0203(9) 0.0169(10) 0.0212(10) 0.0006(8) -0.0004(8) 0.0000(8)
O4 0.0140(9) 0.0191(10) 0.0221(9) 0.0056(7) 0.0053(7) 0.0000(7)
O5 0.0394(12) 0.0256(12) 0.0355(12) -0.0001(9) 0.0170(10) -0.0143(10)
O6 0.0159(10) 0.0214(11) 0.0315(11) 0.0008(8) 0.0030(8) -0.0003(8)
O7 0.0328(11) 0.0225(11) 0.0245(10) 0.0009(8) 0.0100(9) 0.0127(9)
O8 0.0261(10) 0.0348(12) 0.0177(10) 0.0001(8) 0.0078(8) 0.0121(9)
O9 0.0264(10) 0.0344(12) 0.0179(10) 0.0029(8) 0.0026(8) 0.0003(9)
O10 0.0290(11) 0.0300(12) 0.0284(11) -0.0011(9) 0.0139(9) -0.0048(9)
O11 0.0254(10) 0.0316(12) 0.0232(10) 0.0015(8) 0.0092(8) 0.0026(9)
O12 0.0199(9) 0.0173(10) 0.0222(10) -0.0028(8) 0.0077(8) -0.0067(8)
O13 0.0183(10) 0.0284(11) 0.0289(10) -0.0016(8) 0.0135(8) -0.0005(8)
O14 0.0220(9) 0.0221(10) 0.0196(9) 0.0047(8) 0.0099(8) 0.0090(8)
O15 0.0238(10) 0.0313(11) 0.0163(9) 0.0015(8) 0.0089(8) 0.0003(8)
O16 0.0248(10) 0.0326(12) 0.0202(10) -0.0023(8) 0.0088(8) 0.0074(9)
O17 0.0461(13) 0.0284(12) 0.0222(10) -0.0020(9) 0.0171(9) 0.0026(10)
O18 0.0258(10) 0.0255(11) 0.0162(9) -0.0010(8) 0.0048(8) 0.0014(8)
O19 0.0261(10) 0.0260(11) 0.0338(11) 0.0035(9) 0.0171(9) 0.0003(8)
O20 0.0298(11) 0.0263(11) 0.0347(11) 0.0044(9) 0.0194(9) 0.0036(9)
O21 0.0273(11) 0.0330(13) 0.0441(13) 0.0173(10) 0.0138(10) 0.0037(9)
O22 0.0303(12) 0.0226(13) 0.098(2) 0.0067(13) 0.0267(13) -0.0003(10)
O23 0.0335(13) 0.0347(14) 0.0788(18) -0.0213(13) 0.0266(12) -0.0042(10)
O24 0.0294(11) 0.0411(13) 0.0324(11) -0.0108(10) 0.0162(9) -0.0050(10)
O25 0.0369(12) 0.0290(12) 0.0395(12) -0.0012(10) 0.0184(10) -0.0035(10)
O26 0.0377(12) 0.0463(15) 0.0327(12) -0.0003(10) 0.0164(10) 0.0051(11)
O27 0.0523(15) 0.0440(15) 0.0542(15) 0.0033(12) 0.0268(13) 0.0078(12)
O28 0.0496(15) 0.0412(15) 0.0545(15) 0.0138(12) 0.0249(12) 0.0111(12)
O29 0.0307(12) 0.0494(15) 0.0516(14) 0.0058(12) 0.0208(11) 0.0022(11)
O30 0.0375(13) 0.0477(15) 0.0444(13) -0.0037(11) 0.0213(11) 0.0044(11)
O31 0.0259(12) 0.0542(17) 0.0415(14) 0.0147(12) 0.0036(11) -0.0050(11)
O32 0.0486(10) 0.0607(11) 0.0502(10) 0.0095(8) 0.0210(8) -0.0031(8)
O32A 0.046(6) 0.046(6) 0.045(6) -0.0002(10) 0.018(2) 0.0001(10)
O33 0.0313(12) 0.0497(15) 0.0477(14) -0.0005(11) 0.0206(11) -0.0004(11)
O34 0.108(14) 0.163(19) 0.131(15) 0.009(13) 0.036(12) -0.012(13)
N1 0.0235(12) 0.0205(13) 0.0280(13) -0.0003(10) 0.0136(10) -0.0067(10)
N2 0.0247(12) 0.0177(12) 0.0272(12) -0.0043(10) 0.0129(10) -0.0069(10)
N3 0.0148(11) 0.0191(12) 0.0242(12) -0.0018(9) 0.0044(9) -0.0003(9)
N4 0.0117(10) 0.0189(12) 0.0185(11) 0.0001(9) 0.0037(8) 0.0002(9)
N5 0.0198(11) 0.0183(12) 0.0169(11) 0.0018(9) 0.0070(9) 0.0058(9)
N6 0.0232(12) 0.0211(13) 0.0194(11) -0.0009(9) 0.0086(9) 0.0091(10)
N7 0.0175(11) 0.0200(12) 0.0159(11) -0.0009(9) 0.0050(9) -0.0063(9)
N8 0.0153(10) 0.0221(12) 0.0168(11) -0.0007(9) 0.0078(9) -0.0048(9)
N9 0.0224(12) 0.0176(12) 0.0282(12) -0.0011(9) 0.0168(10) -0.0020(9)
N10 0.0178(11) 0.0176(12) 0.0220(11) 0.0007(9) 0.0121(9) 0.0024(9)
N11 0.0168(11) 0.0192(12) 0.0164(11) 0.0024(9) 0.0077(9) 0.0057(9)
N12 0.0222(11) 0.0168(12) 0.0156(11) 0.0040(9) 0.0070(9) 0.0080(9)
C1 0.0144(13) 0.0271(16) 0.0249(14) 0.0010(12) 0.0088(11) -0.0014(11)
C2 0.0192(13) 0.0212(15) 0.0296(15) 0.0046(12) 0.0098(12) -0.0011(11)
C3 0.0205(14) 0.0171(14) 0.0315(15) -0.0014(11) 0.0117(12) -0.0020(11)
C4 0.0141(12) 0.0223(15) 0.0294(15) 0.0007(12) 0.0112(11) -0.0021(11)
C5 0.0211(14) 0.0187(15) 0.0331(16) 0.0035(12) 0.0112(12) -0.0016(11)
C6 0.0227(14) 0.0200(15) 0.0336(16) -0.0041(12) 0.0132(12) -0.0010(11)
C7 0.0199(14) 0.0202(15) 0.0313(15) -0.0011(12) 0.0125(12) -0.0012(11)
C8 0.0125(12) 0.0203(15) 0.0292(15) -0.0043(11) 0.0076(11) -0.0008(11)
C9 0.0211(14) 0.0216(16) 0.0406(17) -0.0033(13) 0.0140(13) -0.0015(12)
C10 0.0185(14) 0.0206(16) 0.0468(19) -0.0111(14) 0.0062(13) -0.0016(12)
C11 0.0233(15) 0.0277(17) 0.0364(17) -0.0111(14) -0.0004(13) 0.0020(13)
C12 0.0218(14) 0.0242(16) 0.0281(15) -0.0041(12) 0.0006(12) 0.0033(12)
C13 0.0137(13) 0.0183(15) 0.0293(15) -0.0058(11) 0.0043(11) 0.0009(11)
C14 0.0172(13) 0.0210(14) 0.0136(12) 0.0006(10) 0.0041(10) 0.0012(11)
C15 0.0125(12) 0.0176(14) 0.0211(13) 0.0021(10) 0.0057(10) -0.0010(10)
C16 0.0199(14) 0.0282(16) 0.0193(14) 0.0015(11) 0.0049(11) -0.0030(12)
C17 0.0216(14) 0.0277(16) 0.0239(15) 0.0105(12) 0.0022(11) 0.0020(12)
C18 0.0187(13) 0.0227(15) 0.0285(15) 0.0082(12) 0.0065(11) 0.0042(11)
C19 0.0189(13) 0.0189(14) 0.0279(15) 0.0021(11) 0.0106(11) 0.0025(11)
C20 0.0117(12) 0.0211(14) 0.0191(13) 0.0046(11) 0.0065(10) 0.0009(10)
C21 0.0196(13) 0.0178(14) 0.0216(14) 0.0014(11) 0.0087(11) 0.0011(11)
C22 0.0181(13) 0.0158(14) 0.0187(13) 0.0005(10) 0.0062(10) -0.0003(10)
C23 0.0192(13) 0.0214(15) 0.0234(14) 0.0008(11) 0.0072(11) 0.0054(11)
C24 0.0215(14) 0.0203(15) 0.0232(14) -0.0013(11) 0.0106(11) 0.0048(11)
C25 0.0200(13) 0.0199(14) 0.0173(13) -0.0003(11) 0.0059(11) 0.0000(11)
C26 0.0161(13) 0.0248(15) 0.0218(14) 0.0008(11) 0.0038(11) 0.0050(11)
C27 0.0171(13) 0.0215(15) 0.0233(14) -0.0020(11) 0.0096(11) 0.0024(11)
C28 0.0278(15) 0.0292(17) 0.0233(14) -0.0015(12) 0.0100(12) 0.0111(12)
C29 0.0302(15) 0.0252(16) 0.0205(14) -0.0029(12) 0.0089(12) 0.0059(12)
C30 0.0291(15) 0.0381(18) 0.0166(14) 0.0021(12) 0.0074(12) 0.0030(13)
C31 0.0285(16) 0.0415(19) 0.0203(14) 0.0022(13) 0.0104(12) -0.0012(13)
C32 0.0394(18) 0.0309(18) 0.0301(16) 0.0035(13) 0.0138(14) -0.0090(14)
C33 0.0334(16) 0.0263(17) 0.0283(16) 0.0040(12) 0.0107(13) -0.0046(13)
C34 0.0147(12) 0.0259(15) 0.0166(13) -0.0019(11) 0.0052(10) 0.0011(11)
C35 0.0193(13) 0.0215(15) 0.0204(14) -0.0074(11) 0.0068(11) -0.0047(11)
C36 0.0205(13) 0.0163(14) 0.0227(14) -0.0024(11) 0.0096(11) -0.0020(11)
C37 0.0137(12) 0.0199(14) 0.0170(13) -0.0016(10) 0.0063(10) -0.0015(10)
C38 0.0179(13) 0.0183(14) 0.0180(13) -0.0036(10) 0.0077(10) -0.0030(10)
C39 0.0193(13) 0.0172(14) 0.0221(14) 0.0005(11) 0.0081(11) 0.0004(11)
C40 0.0161(12) 0.0133(13) 0.0199(13) -0.0011(10) 0.0098(10) 0.0026(10)
C41 0.0162(13) 0.0212(15) 0.0169(13) 0.0000(10) 0.0063(10) -0.0021(10)
C42 0.0281(15) 0.0203(15) 0.0232(14) -0.0027(11) 0.0112(12) -0.0047(12)
C43 0.0362(17) 0.0215(16) 0.0275(15) 0.0025(12) 0.0124(13) -0.0072(13)
C44 0.0318(16) 0.0332(17) 0.0220(14) 0.0012(12) 0.0149(12) -0.0096(13)
C45 0.0289(15) 0.0262(16) 0.0218(14) -0.0040(12) 0.0134(12) -0.0073(12)
C46 0.0169(13) 0.0202(15) 0.0204(13) -0.0009(11) 0.0073(11) -0.0025(11)
C47 0.0198(13) 0.0211(15) 0.0142(12) -0.0009(10) 0.0056(10) 0.0001(11)
C48 0.0140(12) 0.0188(14) 0.0161(12) 0.0009(10) 0.0037(10) 0.0049(10)
C49 0.0286(15) 0.0256(16) 0.0203(14) 0.0044(12) 0.0120(12) 0.0057(12)
C50 0.0318(15) 0.0320(17) 0.0204(14) 0.0002(12) 0.0149(12) 0.0131(13)
C51 0.0246(14) 0.0232(15) 0.0230(14) -0.0027(12) 0.0079(12) 0.0085(12)
C52 0.0208(13) 0.0187(14) 0.0188(13) 0.0006(11) 0.0045(11) 0.0031(11)
C53 0.0140(12) 0.0195(14) 0.0128(12) -0.0006(10) 0.0031(10) 0.0030(10)
C54 0.0154(12) 0.0155(13) 0.0169(13) 0.0011(10) 0.0063(10) -0.0013(10)
C55 0.0180(13) 0.0142(13) 0.0150(12) -0.0003(10) 0.0061(10) -0.0017(10)
C56 0.0191(13) 0.0191(14) 0.0190(13) 0.0010(11) 0.0088(11) 0.0040(11)
C57 0.0190(13) 0.0208(15) 0.0187(13) 0.0031(11) 0.0040(11) 0.0027(11)
C58 0.0216(13) 0.0175(14) 0.0152(13) 0.0004(10) 0.0071(10) -0.0023(11)
C59 0.0156(12) 0.0206(14) 0.0220(13) -0.0007(11) 0.0097(11) 0.0010(11)
C60 0.0147(12) 0.0177(14) 0.0191(13) 0.0024(10) 0.0044(10) 0.0024(10)
C61 0.0293(15) 0.0250(15) 0.0157(13) 0.0036(11) 0.0078(11) 0.0052(12)
C62 0.0229(14) 0.0272(16) 0.0178(13) 0.0021(11) 0.0099(11) 0.0040(12)
C63 0.0238(14) 0.0299(17) 0.0261(15) 0.0008(12) 0.0147(12) 0.0057(12)
C64 0.0277(15) 0.0296(17) 0.0232(14) -0.0013(12) 0.0118(12) 0.0043(12)
C65 0.0432(18) 0.0239(16) 0.0230(15) -0.0036(12) 0.0114(13) 0.0053(14)
C66 0.0381(17) 0.0285(17) 0.0173(14) -0.0048(12) 0.0058(12) -0.0010(13)
C67 0.0408(18) 0.0165(16) 0.0480(19) 0.0013(13) 0.0221(15) 0.0021(13)
C68 0.0411(18) 0.0224(16) 0.0459(19) 0.0028(14) 0.0257(15) 0.0090(14)
C69 0.0308(16) 0.0400(19) 0.0390(18) -0.0003(14) 0.0222(14) 0.0008(14)
C70 0.0328(17) 0.054(2) 0.0325(17) 0.0092(16) 0.0162(14) -0.0032(15)
C71 0.0305(18) 0.044(2) 0.073(3) 0.037(2) 0.0228(18) 0.0089(16)
C72 0.0290(18) 0.032(2) 0.100(3) 0.028(2) 0.023(2) 0.0011(15)
C73 0.055(3) 0.023(2) 0.121(4) -0.004(2) 0.032(3) -0.0037(18)
C74 0.057(3) 0.031(2) 0.121(4) -0.019(2) 0.039(3) 0.0064(19)
C75 0.038(2) 0.055(3) 0.083(3) -0.043(2) 0.033(2) -0.0085(18)
C76 0.0353(19) 0.072(3) 0.045(2) -0.0295(19) 0.0214(16) -0.0130(18)
C77 0.0218(15) 0.062(2) 0.0298(16) 0.0075(16) 0.0128(13) 0.0048(15)
C78 0.0246(15) 0.0328(18) 0.0442(18) 0.0115(14) 0.0187(14) 0.0019(13)
C79 0.0333(17) 0.0348(19) 0.0412(18) 0.0005(14) 0.0186(15) -0.0061(14)
C80 0.0362(17) 0.042(2) 0.0321(17) 0.0050(14) 0.0178(14) -0.0035(15)
C81 0.0323(17) 0.046(2) 0.0411(19) -0.0014(15) 0.0188(15) 0.0080(15)
C82 0.043(2) 0.054(2) 0.0351(18) 0.0018(16) 0.0176(16) 0.0162(17)
C83 0.051(2) 0.031(2) 0.068(3) -0.0021(17) 0.030(2) 0.0050(16)
C84 0.046(2) 0.047(2) 0.080(3) 0.002(2) 0.023(2) 0.0135(19)
C85 0.0411(19) 0.044(2) 0.048(2) 0.0131(17) 0.0220(16) -0.0076(16)
C86 0.0311(17) 0.052(2) 0.044(2) 0.0093(17) 0.0153(15) -0.0092(16)
C87 0.0333(18) 0.058(2) 0.046(2) 0.0032(18) 0.0226(16) 0.0088(17)
C88 0.0375(19) 0.058(2) 0.051(2) -0.0010(18) 0.0300(17) 0.0037(17)
C89 0.048(2) 0.040(2) 0.047(2) -0.0019(16) 0.0231(17) 0.0098(16)
C90 0.053(2) 0.0290(19) 0.045(2) -0.0073(15) 0.0244(17) 0.0006(16)

loop_
_atom_type_symbol
_atom_type_description
_atom_type_scat_dispersion_real
_atom_type_scat_dispersion_imag
_atom_type_scat_source
C C 0.0033 0.0016 'International Tables Vol C Tables 4.2.6.8 and 6.1.1.4'
H H 0.0000 0.0000 'International Tables Vol C Tables 4.2.6.8 and 6.1.1.4'
K K 0.2009 0.2494 'International Tables Vol C Tables 4.2.6.8 and 6.1.1.4'
N N 0.0061 0.0033 'International Tables Vol C Tables 4.2.6.8 and 6.1.1.4'
O O 0.0106 0.0060 'International Tables Vol C Tables 4.2.6.8 and 6.1.1.4'
S S 0.1246 0.1234 'International Tables Vol C Tables 4.2.6.8 and 6.1.1.4'

loop_
_geom_angle_atom_site_label_1
_geom_angle_atom_site_label_2
_geom_angle_atom_site_label_3
_geom_angle
_geom_angle_site_symmetry_1
_geom_angle_site_symmetry_3
O31 K1 O24 74.85(7) . .
O31 K1 O23 83.03(8) . .
O24 K1 O23 61.15(7) . .
O31 K1 O21 126.27(7) . .
O24 K1 O21 158.46(7) . .
O23 K1 O21 112.88(7) . .
O31 K1 O22 93.81(7) . .
O24 K1 O22 120.87(8) . .
O23 K1 O22 59.91(8) . .
O21 K1 O22 59.41(7) . .
O31 K1 O20 120.11(8) . .
O24 K1 O20 116.52(6) . .
O23 K1 O20 156.21(7) . .
O21 K1 O20 59.59(6) . .
O22 K1 O20 118.94(7) . .
O31 K1 O19 102.69(7) . .
O24 K1 O19 58.20(6) . .
O23 K1 O19 114.46(7) . .
O21 K1 O19 114.03(6) . .
O22 K1 O19 161.94(7) . .
O20 K1 O19 58.32(5) . .
O32 K2 O13 72.29(7) . .
O32 K2 O29 68.19(8) . .
O13 K2 O29 140.26(7) . .
O32 K2 O30 85.76(8) . .
O13 K2 O30 115.06(7) . .
O29 K2 O30 58.57(7) . .
O32 K2 O25 142.35(8) . .
O13 K2 O25 111.27(6) . .
O29 K2 O25 97.74(7) . .
O30 K2 O25 58.18(6) . .
O32 K2 O27 114.15(9) . .
O13 K2 O27 87.74(7) . .
O29 K2 O27 111.88(8) . .
O30 K2 O27 154.13(7) . .
O25 K2 O27 103.50(7) . .
O32 K2 O32A 37.8(5) . .
O13 K2 O32A 62.2(5) . .
O29 K2 O32A 83.6(5) . .
O30 K2 O32A 63.6(5) . .
O25 K2 O32A 108.5(5) . .
O27 K2 O32A 142.1(5) . .
O32 K2 O26 147.42(8) . .
O13 K2 O26 75.70(6) . .
O29 K2 O26 144.04(7) . .
O30 K2 O26 113.66(7) . .
O25 K2 O26 57.49(6) . .
O27 K2 O26 58.08(7) . .
O32A K2 O26 126.8(5) . .
O32 K2 O28 82.86(8) . .
O13 K2 O28 122.41(6) . .
O29 K2 O28 56.65(7) . .
O30 K2 O28 113.77(7) . .
O25 K2 O28 119.50(6) . .
O27 K2 O28 56.48(7) . .
O32A K2 O28 119.4(5) . .
O26 K2 O28 109.94(7) . .
O3 S1 O2 109.83(10) . .
O3 S1 O4 110.23(10) . .
O2 S1 O4 108.59(11) . .
O3 S1 O1 110.29(11) . .
O2 S1 O1 109.27(10) . .
O4 S1 O1 108.58(10) . .
C25 O8 C28 118.6(2) . .
C29 O9 C30 112.7(2) . .
C31 O10 C32 113.6(2) . .
C1 O11 C33 117.9(2) . .
C47 O13 K2 134.15(17) . .
C58 O15 C61 116.9(2) . .
C62 O16 C63 116.3(2) . .
C65 O17 C64 115.7(2) . .
C34 O18 C66 117.5(2) . .
C67 O19 C78 111.5(2) . .
C67 O19 K1 112.40(16) . .
C78 O19 K1 109.23(16) . .
C68 O20 C69 111.0(2) . .
C68 O20 K1 118.91(16) . .
C69 O20 K1 117.05(17) . .
C71 O21 C70 110.4(3) . .
C71 O21 K1 112.90(18) . .
C70 O21 K1 112.09(17) . .
C73 O22 C72 112.3(3) . .
C73 O22 K1 116.7(2) . .
C72 O22 K1 116.67(19) . .
C75 O23 C74 111.4(3) . .
C75 O23 K1 111.68(18) . .
C74 O23 K1 110.8(2) . .
C77 O24 C76 112.4(3) . .
C77 O24 K1 121.37(16) . .
C76 O24 K1 115.3(2) . .
C90 O25 C79 111.3(2) . .
C90 O25 K2 114.36(18) . .
C79 O25 K2 117.76(18) . .
C80 O26 C81 112.9(2) . .
C80 O26 K2 112.29(17) . .
C81 O26 K2 113.13(19) . .
C82 O27 C83 112.5(3) . .
C82 O27 K2 119.9(2) . .
C83 O27 K2 120.8(2) . .
C84 O28 C85 110.8(3) . .
C84 O28 K2 102.0(2) . .
C85 O28 K2 103.9(2) . .
C87 O29 C86 113.3(3) . .
C87 O29 K2 122.2(2) . .
C86 O29 K2 123.64(19) . .
C89 O30 C88 113.0(3) . .
C89 O30 K2 117.39(18) . .
C88 O30 K2 112.1(2) . .
K1 O31 H31C 111(3) . .
K1 O31 H31D 143(3) . .
H31C O31 H31D 106(3) . .
H33C O33 H33D 120.0 . .
C7 N1 C4 126.1(2) . .
C7 N1 H1 117.0 . .
C4 N1 H1 117.0 . .
C7 N2 C8 128.5(2) . .
C7 N2 H2 115.8 . .
C8 N2 H2 115.8 . .
C14 N3 C13 121.8(2) . .
C14 N3 H3 119.1 . .
C13 N3 H3 119.1 . .
C14 N4 C15 121.6(2) . .
C14 N4 H4 119.2 . .
C15 N4 H4 119.2 . .
C21 N5 C20 128.5(2) . .
C21 N5 H5 115.7 . .
C20 N5 H5 115.7 . .
C21 N6 C22 128.0(2) . .
C21 N6 H6 116.0 . .
C22 N6 H6 116.0 . .
C40 N7 C37 126.2(2) . .
C40 N7 H7 116.9 . .
C37 N7 H7 116.9 . .
C40 N8 C41 121.8(2) . .
C40 N8 H8 119.1 . .
C41 N8 H8 119.1 . .
C47 N9 C46 125.4(2) . .
C47 N9 H9 117.3 . .
C46 N9 H9 117.3 . .
C47 N10 C48 125.0(2) . .
C47 N10 H10 117.5 . .
C48 N10 H10 117.5 . .
C54 N11 C53 124.6(2) . .
C54 N11 H11 117.7 . .
C53 N11 H11 117.7 . .
C54 N12 C55 127.6(2) . .
C54 N12 H12 116.2 . .
C55 N12 H12 116.2 . .
O11 C1 C2 123.8(2) . .
O11 C1 C6 116.7(2) . .
C2 C1 C6 119.4(2) . .
C1 C2 C3 120.5(3) . .
C1 C2 H2A 119.7 . .
C3 C2 H2A 119.7 . .
C2 C3 C4 120.3(3) . .
C2 C3 H3A 119.8 . .
C4 C3 H3A 119.8 . .
C5 C4 C3 118.6(2) . .
C5 C4 N1 118.0(2) . .
C3 C4 N1 123.4(2) . .
C6 C5 C4 121.2(3) . .
C6 C5 H5A 119.4 . .
C4 C5 H5A 119.4 . .
C5 C6 C1 120.0(3) . .
C5 C6 H6A 120.0 . .
C1 C6 H6A 120.0 . .
O5 C7 N2 125.5(3) . .
O5 C7 N1 123.2(3) . .
N2 C7 N1 111.3(2) . .
C9 C8 N2 123.4(3) . .
C9 C8 C13 118.8(3) . .
N2 C8 C13 117.8(2) . .
C10 C9 C8 119.8(3) . .
C10 C9 H9A 120.1 . .
C8 C9 H9A 120.1 . .
C11 C10 C9 121.3(3) . .
C11 C10 H10A 119.3 . .
C9 C10 H10A 119.3 . .
C10 C11 C12 119.4(3) . .
C10 C11 H11A 120.3 . .
C12 C11 H11A 120.3 . .
C11 C12 C13 120.5(3) . .
C11 C12 H12A 119.8 . .
C13 C12 H12A 119.8 . .
C12 C13 C8 120.2(3) . .
C12 C13 N3 119.8(3) . .
C8 C13 N3 120.0(2) . .
O6 C14 N3 122.9(2) . .
O6 C14 N4 122.6(2) . .
N3 C14 N4 114.5(2) . .
C16 C15 C20 120.4(2) . .
C16 C15 N4 119.9(2) . .
C20 C15 N4 119.7(2) . .
C17 C16 C15 120.2(3) . .
C17 C16 H16 119.9 . .
C15 C16 H16 119.9 . .
C18 C17 C16 119.5(3) . .
C18 C17 H17 120.2 . .
C16 C17 H17 120.2 . .
C17 C18 C19 121.0(3) . .
C17 C18 H18 119.5 . .
C19 C18 H18 119.5 . .
C18 C19 C20 120.1(3) . .
C18 C19 H19 119.9 . .
C20 C19 H19 119.9 . .
C19 C20 N5 123.7(2) . .
C19 C20 C15 118.8(2) . .
N5 C20 C15 117.5(2) . .
O7 C21 N6 123.9(2) . .
O7 C21 N5 125.3(2) . .
N6 C21 N5 110.8(2) . .
C23 C22 C27 118.5(2) . .
C23 C22 N6 124.4(2) . .
C27 C22 N6 116.9(2) . .
C22 C23 C24 120.1(2) . .
C22 C23 H23 120.0 . .
C24 C23 H23 120.0 . .
C25 C24 C23 120.8(2) . .
C25 C24 H24 119.6 . .
C23 C24 H24 119.6 . .
O8 C25 C24 125.1(2) . .
O8 C25 C26 116.0(2) . .
C24 C25 C26 118.9(2) . .
C27 C26 C25 120.1(2) . .
C27 C26 H26 119.9 . .
C25 C26 H26 119.9 . .
C26 C27 C22 121.5(2) . .
C26 C27 H27 119.3 . .
C22 C27 H27 119.3 . .
O8 C28 C29 107.8(2) . .
O8 C28 H28A 110.1 . .
C29 C28 H28A 110.1 . .
O8 C28 H28B 110.1 . .
C29 C28 H28B 110.1 . .
H28A C28 H28B 108.5 . .
O9 C29 C28 108.2(2) . .
O9 C29 H29A 110.1 . .
C28 C29 H29A 110.1 . .
O9 C29 H29B 110.1 . .
C28 C29 H29B 110.1 . .
H29A C29 H29B 108.4 . .
O9 C30 C31 109.1(2) . .
O9 C30 H30A 109.9 . .
C31 C30 H30A 109.9 . .
O9 C30 H30B 109.9 . .
C31 C30 H30B 109.9 . .
H30A C30 H30B 108.3 . .
O10 C31 C30 108.2(2) . .
O10 C31 H31A 110.1 . .
C30 C31 H31A 110.1 . .
O10 C31 H31B 110.1 . .
C30 C31 H31B 110.1 . .
H31A C31 H31B 108.4 . .
O10 C32 C33 108.2(2) . .
O10 C32 H32A 110.1 . .
C33 C32 H32A 110.1 . .
O10 C32 H32B 110.1 . .
C33 C32 H32B 110.1 . .
H32A C32 H32B 108.4 . .
O11 C33 C32 107.0(2) . .
O11 C33 H33A 110.3 . .
C32 C33 H33A 110.3 . .
O11 C33 H33B 110.3 . .
C32 C33 H33B 110.3 . .
H33A C33 H33B 108.6 . .
O18 C34 C39 115.9(2) . .
O18 C34 C35 124.4(2) . .
C39 C34 C35 119.6(2) . .
C34 C35 C36 120.0(2) . .
C34 C35 H35 120.0 . .
C36 C35 H35 120.0 . .
C37 C36 C35 120.5(2) . .
C37 C36 H36 119.7 . .
C35 C36 H36 119.7 . .
C36 C37 C38 118.8(2) . .
C36 C37 N7 124.0(2) . .
C38 C37 N7 117.1(2) . .
C39 C38 C37 120.8(2) . .
C39 C38 H38 119.6 . .
C37 C38 H38 119.6 . .
C38 C39 C34 120.3(3) . .
C38 C39 H39 119.9 . .
C34 C39 H39 119.9 . .
O12 C40 N8 124.2(2) . .
O12 C40 N7 124.0(2) . .
N8 C40 N7 111.8(2) . .
C42 C41 C46 119.9(2) . .
C42 C41 N8 120.6(2) . .
C46 C41 N8 119.6(2) . .
C41 C42 C43 120.4(3) . .
C41 C42 H42 119.8 . .
C43 C42 H42 119.8 . .
C44 C43 C42 119.3(3) . .
C44 C43 H43 120.3 . .
C42 C43 H43 120.3 . .
C43 C44 C45 121.1(3) . .
C43 C44 H44 119.5 . .
C45 C44 H44 119.5 . .
C44 C45 C46 119.7(3) . .
C44 C45 H45 120.1 . .
C46 C45 H45 120.1 . .
C41 C46 C45 119.5(2) . .
C41 C46 N9 118.8(2) . .
C45 C46 N9 121.6(2) . .
O13 C47 N10 124.1(2) . .
O13 C47 N9 124.6(2) . .
N10 C47 N9 111.4(2) . .
C49 C48 C53 119.7(2) . .
C49 C48 N10 121.7(2) . .
C53 C48 N10 118.5(2) . .
C50 C49 C48 119.7(3) . .
C50 C49 H49 120.1 . .
C48 C49 H49 120.1 . .
C51 C50 C49 120.7(2) . .
C51 C50 H50 119.6 . .
C49 C50 H50 119.6 . .
C50 C51 C52 119.9(3) . .
C50 C51 H51 120.0 . .
C52 C51 H51 120.0 . .
C53 C52 C51 120.1(3) . .
C53 C52 H52 119.9 . .
C51 C52 H52 119.9 . .
C52 C53 C48 119.8(2) . .
C52 C53 N11 121.6(2) . .
C48 C53 N11 118.6(2) . .
O14 C54 N11 124.3(2) . .
O14 C54 N12 124.1(2) . .
N11 C54 N12 111.6(2) . .
C60 C55 C56 118.8(2) . .
C60 C55 N12 117.1(2) . .
C56 C55 N12 124.1(2) . .
C57 C56 C55 120.1(2) . .
C57 C56 H56 119.9 . .
C55 C56 H56 119.9 . .
C58 C57 C56 120.3(2) . .
C58 C57 H57 119.8 . .
C56 C57 H57 119.8 . .
O15 C58 C57 123.9(2) . .
O15 C58 C59 116.2(2) . .
C57 C58 C59 119.8(2) . .
C60 C59 C58 119.9(2) . .
C60 C59 H59 120.0 . .
C58 C59 H59 120.0 . .
C59 C60 C55 121.0(2) . .
C59 C60 H60 119.5 . .
C55 C60 H60 119.5 . .
O15 C61 C62 112.9(2) . .
O15 C61 H61A 109.0 . .
C62 C61 H61A 109.0 . .
O15 C61 H61B 109.0 . .
C62 C61 H61B 109.0 . .
H61A C61 H61B 107.8 . .
O16 C62 C61 113.9(2) . .
O16 C62 H62A 108.8 . .
C61 C62 H62A 108.8 . .
O16 C62 H62B 108.8 . .
C61 C62 H62B 108.8 . .
H62A C62 H62B 107.7 . .
O16 C63 C64 113.6(2) . .
O16 C63 H63A 108.8 . .
C64 C63 H63A 108.8 . .
O16 C63 H63B 108.8 . .
C64 C63 H63B 108.8 . .
H63A C63 H63B 107.7 . .
O17 C64 C63 108.1(2) . .
O17 C64 H64A 110.1 . .
C63 C64 H64A 110.1 . .
O17 C64 H64B 110.1 . .
C63 C64 H64B 110.1 . .
H64A C64 H64B 108.4 . .
O17 C65 C66 113.9(2) . .
O17 C65 H65A 108.8 . .
C66 C65 H65A 108.8 . .
O17 C65 H65B 108.8 . .
C66 C65 H65B 108.8 . .
H65A C65 H65B 107.7 . .
O18 C66 C65 113.0(2) . .
O18 C66 H66A 109.0 . .
C65 C66 H66A 109.0 . .
O18 C66 H66B 109.0 . .
C65 C66 H66B 109.0 . .
H66A C66 H66B 107.8 . .
O19 C67 C68 107.8(2) . .
O19 C67 H67A 110.1 . .
C68 C67 H67A 110.1 . .
O19 C67 H67B 110.1 . .
C68 C67 H67B 110.1 . .
H67A C67 H67B 108.5 . .
O20 C68 C67 108.3(2) . .
O20 C68 H68A 110.0 . .
C67 C68 H68A 110.0 . .
O20 C68 H68B 110.0 . .
C67 C68 H68B 110.0 . .
H68A C68 H68B 108.4 . .
O20 C69 C70 108.6(2) . .
O20 C69 H69A 110.0 . .
C70 C69 H69A 110.0 . .
O20 C69 H69B 110.0 . .
C70 C69 H69B 110.0 . .
H69A C69 H69B 108.4 . .
O21 C70 C69 108.5(3) . .
O21 C70 H70A 110.0 . .
C69 C70 H70A 110.0 . .
O21 C70 H70B 110.0 . .
C69 C70 H70B 110.0 . .
H70A C70 H70B 108.4 . .
O21 C71 C72 108.5(3) . .
O21 C71 H71A 110.0 . .
C72 C71 H71A 110.0 . .
O21 C71 H71B 110.0 . .
C72 C71 H71B 110.0 . .
H71A C71 H71B 108.4 . .
O22 C72 C71 109.4(3) . .
O22 C72 H72A 109.8 . .
C71 C72 H72A 109.8 . .
O22 C72 H72B 109.8 . .
C71 C72 H72B 109.8 . .
H72A C72 H72B 108.2 . .
O22 C73 C74 109.4(3) . .
O22 C73 H73A 109.8 . .
C74 C73 H73A 109.8 . .
O22 C73 H73B 109.8 . .
C74 C73 H73B 109.8 . .
H73A C73 H73B 108.2 . .
O23 C74 C73 108.6(3) . .
O23 C74 H74A 110.0 . .
C73 C74 H74A 110.0 . .
O23 C74 H74B 110.0 . .
C73 C74 H74B 110.0 . .
H74A C74 H74B 108.4 . .
O23 C75 C76 109.9(3) . .
O23 C75 H75A 109.7 . .
C76 C75 H75A 109.7 . .
O23 C75 H75B 109.7 . .
C76 C75 H75B 109.7 . .
H75A C75 H75B 108.2 . .
O24 C76 C75 109.0(3) . .
O24 C76 H76A 109.9 . .
C75 C76 H76A 109.9 . .
O24 C76 H76B 109.9 . .
C75 C76 H76B 109.9 . .
H76A C76 H76B 108.3 . .
O24 C77 C78 109.2(2) . .
O24 C77 H77A 109.8 . .
C78 C77 H77A 109.8 . .
O24 C77 H77B 109.8 . .
C78 C77 H77B 109.8 . .
H77A C77 H77B 108.3 . .
O19 C78 C77 107.9(2) . .
O19 C78 H78A 110.1 . .
C77 C78 H78A 110.1 . .
O19 C78 H78B 110.1 . .
C77 C78 H78B 110.1 . .
H78A C78 H78B 108.4 . .
O25 C79 C80 109.1(3) . .
O25 C79 H79A 109.9 . .
C80 C79 H79A 109.9 . .
O25 C79 H79B 109.9 . .
C80 C79 H79B 109.9 . .
H79A C79 H79B 108.3 . .
O26 C80 C79 108.1(3) . .
O26 C80 H80A 110.1 . .
C79 C80 H80A 110.1 . .
O26 C80 H80B 110.1 . .
C79 C80 H80B 110.1 . .
H80A C80 H80B 108.4 . .
O26 C81 C82 112.9(3) . .
O26 C81 H81A 109.0 . .
C82 C81 H81A 109.0 . .
O26 C81 H81B 109.0 . .
C82 C81 H81B 109.0 . .
H81A C81 H81B 107.8 . .
O27 C82 C81 108.2(3) . .
O27 C82 H82A 110.1 . .
C81 C82 H82A 110.1 . .
O27 C82 H82B 110.1 . .
C81 C82 H82B 110.1 . .
H82A C82 H82B 108.4 . .
O27 C83 C84 109.2(3) . .
O27 C83 H83A 109.8 . .
C84 C83 H83A 109.8 . .
O27 C83 H83B 109.8 . .
C84 C83 H83B 109.8 . .
H83A C83 H83B 108.3 . .
O28 C84 C83 108.5(3) . .
O28 C84 H84A 110.0 . .
C83 C84 H84A 110.0 . .
O28 C84 H84B 110.0 . .
C83 C84 H84B 110.0 . .
H84A C84 H84B 108.4 . .
O28 C85 C86 107.7(3) . .
O28 C85 H85A 110.2 . .
C86 C85 H85A 110.2 . .
O28 C85 H85B 110.2 . .
C86 C85 H85B 110.2 . .
H85A C85 H85B 108.5 . .
O29 C86 C85 108.2(3) . .
O29 C86 H86A 110.1 . .
C85 C86 H86A 110.1 . .
O29 C86 H86B 110.1 . .
C85 C86 H86B 110.1 . .
H86A C86 H86B 108.4 . .
O29 C87 C88 107.7(3) . .
O29 C87 H87A 110.2 . .
C88 C87 H87A 110.2 . .
O29 C87 H87B 110.2 . .
C88 C87 H87B 110.2 . .
H87A C87 H87B 108.5 . .
O30 C88 C87 112.1(3) . .
O30 C88 H88A 109.2 . .
C87 C88 H88A 109.2 . .
O30 C88 H88B 109.2 . .
C87 C88 H88B 109.2 . .
H88A C88 H88B 107.9 . .
O30 C89 C90 107.9(3) . .
O30 C89 H89A 110.1 . .
C90 C89 H89A 110.1 . .
O30 C89 H89B 110.1 . .
C90 C89 H89B 110.1 . .
H89A C89 H89B 108.4 . .
O25 C90 C89 110.1(3) . .
O25 C90 H90A 109.6 . .
C89 C90 H90A 109.6 . .
O25 C90 H90B 109.6 . .
C89 C90 H90B 109.6 . .
H90A C90 H90B 108.2 . .

loop_
_geom_bond_atom_site_label_1
_geom_bond_atom_site_label_2
_geom_bond_distance
_geom_bond_site_symmetry_2
K1 O31 2.710(2) .
K1 O24 2.789(2) .
K1 O23 2.798(2) .
K1 O21 2.813(2) .
K1 O22 2.827(2) .
K1 O20 2.828(2) .
K1 O19 2.904(2) .
K2 O32 2.662(3) .
K2 O13 2.699(2) .
K2 O29 2.836(2) .
K2 O30 2.874(2) .
K2 O25 2.898(2) .
K2 O27 2.901(3) .
K2 O32A 2.93(2) .
K2 O26 2.969(2) .
K2 O28 3.044(3) .
S1 O3 1.4702(18) .
S1 O2 1.4808(18) .
S1 O4 1.4830(18) .
S1 O1 1.4828(18) .
O5 C7 1.219(3) .
O6 C14 1.232(3) .
O7 C21 1.225(3) .
O8 C25 1.373(3) .
O8 C28 1.436(3) .
O9 C29 1.423(4) .
O9 C30 1.425(3) .
O10 C31 1.417(3) .
O10 C32 1.423(4) .
O11 C1 1.382(3) .
O11 C33 1.441(3) .
O12 C40 1.223(3) .
O13 C47 1.221(3) .
O14 C54 1.228(3) .
O15 C58 1.389(3) .
O15 C61 1.444(3) .
O16 C62 1.425(3) .
O16 C63 1.434(3) .
O17 C65 1.416(4) .
O17 C64 1.428(4) .
O18 C34 1.385(3) .
O18 C66 1.437(3) .
O19 C67 1.421(4) .
O19 C78 1.425(3) .
O20 C68 1.423(4) .
O20 C69 1.423(3) .
O21 C71 1.427(4) .
O21 C70 1.428(4) .
O22 C73 1.415(5) .
O22 C72 1.427(4) .
O23 C75 1.427(4) .
O23 C74 1.434(5) .
O24 C77 1.417(4) .
O24 C76 1.427(4) .
O25 C90 1.408(4) .
O25 C79 1.414(4) .
O26 C80 1.394(4) .
O26 C81 1.425(4) .
O27 C82 1.401(4) .
O27 C83 1.405(4) .
O28 C84 1.406(4) .
O28 C85 1.434(4) .
O29 C87 1.416(4) .
O29 C86 1.426(4) .
O30 C89 1.396(4) .
O30 C88 1.440(4) .
O31 H31C 0.876(19) .
O31 H31D 0.854(19) .
O33 H33C 0.9500 .
O33 H33D 0.9500 .
N1 C7 1.384(4) .
N1 C4 1.412(3) .
N1 H1 0.8800 .
N2 C7 1.373(3) .
N2 C8 1.402(3) .
N2 H2 0.8800 .
N3 C14 1.367(3) .
N3 C13 1.429(3) .
N3 H3 0.8800 .
N4 C14 1.373(3) .
N4 C15 1.428(3) .
N4 H4 0.8800 .
N5 C21 1.378(3) .
N5 C20 1.405(3) .
N5 H5 0.8800 .
N6 C21 1.375(3) .
N6 C22 1.414(3) .
N6 H6 0.8800 .
N7 C40 1.378(3) .
N7 C37 1.417(3) .
N7 H7 0.8800 .
N8 C40 1.374(3) .
N8 C41 1.426(3) .
N8 H8 0.8800 .
N9 C47 1.375(3) .
N9 C46 1.412(3) .
N9 H9 0.8800 .
N10 C47 1.372(3) .
N10 C48 1.415(3) .
N10 H10 0.8800 .
N11 C54 1.367(3) .
N11 C53 1.421(3) .
N11 H11 0.8800 .
N12 C54 1.374(3) .
N12 C55 1.412(3) .
N12 H12 0.8800 .
C1 C2 1.383(4) .
C1 C6 1.386(4) .
C2 C3 1.389(4) .
C2 H2A 0.9500 .
C3 C4 1.392(4) .
C3 H3A 0.9500 .
C4 C5 1.385(4) .
C5 C6 1.383(4) .
C5 H5A 0.9500 .
C6 H6A 0.9500 .
C8 C9 1.400(4) .
C8 C13 1.407(4) .
C9 C10 1.390(4) .
C9 H9A 0.9500 .
C10 C11 1.376(4) .
C10 H10A 0.9500 .
C11 C12 1.387(4) .
C11 H11A 0.9500 .
C12 C13 1.390(4) .
C12 H12A 0.9500 .
C15 C16 1.392(4) .
C15 C20 1.406(4) .
C16 C17 1.388(4) .
C16 H16 0.9500 .
C17 C18 1.382(4) .
C17 H17 0.9500 .
C18 C19 1.391(4) .
C18 H18 0.9500 .
C19 C20 1.393(4) .
C19 H19 0.9500 .
C22 C23 1.392(4) .
C22 C27 1.395(4) .
C23 C24 1.395(4) .
C23 H23 0.9500 .
C24 C25 1.387(4) .
C24 H24 0.9500 .
C25 C26 1.395(4) .
C26 C27 1.375(4) .
C26 H26 0.9500 .
C27 H27 0.9500 .
C28 C29 1.500(4) .
C28 H28A 0.9900 .
C28 H28B 0.9900 .
C29 H29A 0.9900 .
C29 H29B 0.9900 .
C30 C31 1.503(4) .
C30 H30A 0.9900 .
C30 H30B 0.9900 .
C31 H31A 0.9900 .
C31 H31B 0.9900 .
C32 C33 1.505(4) .
C32 H32A 0.9900 .
C32 H32B 0.9900 .
C33 H33A 0.9900 .
C33 H33B 0.9900 .
C34 C39 1.386(4) .
C34 C35 1.390(4) .
C35 C36 1.394(4) .
C35 H35 0.9500 .
C36 C37 1.391(4) .
C36 H36 0.9500 .
C37 C38 1.393(4) .
C38 C39 1.382(4) .
C38 H38 0.9500 .
C39 H39 0.9500 .
C41 C42 1.386(4) .
C41 C46 1.395(4) .
C42 C43 1.392(4) .
C42 H42 0.9500 .
C43 C44 1.380(4) .
C43 H43 0.9500 .
C44 C45 1.381(4) .
C44 H44 0.9500 .
C45 C46 1.397(4) .
C45 H45 0.9500 .
C48 C49 1.392(4) .
C48 C53 1.402(4) .
C49 C50 1.388(4) .
C49 H49 0.9500 .
C50 C51 1.379(4) .
C50 H50 0.9500 .
C51 C52 1.389(4) .
C51 H51 0.9500 .
C52 C53 1.388(4) .
C52 H52 0.9500 .
C55 C60 1.397(3) .
C55 C56 1.398(4) .
C56 C57 1.393(4) .
C56 H56 0.9500 .
C57 C58 1.389(4) .
C57 H57 0.9500 .
C58 C59 1.390(4) .
C59 C60 1.383(4) .
C59 H59 0.9500 .
C60 H60 0.9500 .
C61 C62 1.504(4) .
C61 H61A 0.9900 .
C61 H61B 0.9900 .
C62 H62A 0.9900 .
C62 H62B 0.9900 .
C63 C64 1.497(4) .
C63 H63A 0.9900 .
C63 H63B 0.9900 .
C64 H64A 0.9900 .
C64 H64B 0.9900 .
C65 C66 1.500(4) .
C65 H65A 0.9900 .
C65 H65B 0.9900 .
C66 H66A 0.9900 .
C66 H66B 0.9900 .
C67 C68 1.499(4) .
C67 H67A 0.9900 .
C67 H67B 0.9900 .
C68 H68A 0.9900 .
C68 H68B 0.9900 .
C69 C70 1.490(5) .
C69 H69A 0.9900 .
C69 H69B 0.9900 .
C70 H70A 0.9900 .
C70 H70B 0.9900 .
C71 C72 1.471(6) .
C71 H71A 0.9900 .
C71 H71B 0.9900 .
C72 H72A 0.9900 .
C72 H72B 0.9900 .
C73 C74 1.483(6) .
C73 H73A 0.9900 .
C73 H73B 0.9900 .
C74 H74A 0.9900 .
C74 H74B 0.9900 .
C75 C76 1.486(6) .
C75 H75A 0.9900 .
C75 H75B 0.9900 .
C76 H76A 0.9900 .
C76 H76B 0.9900 .
C77 C78 1.493(5) .
C77 H77A 0.9900 .
C77 H77B 0.9900 .
C78 H78A 0.9900 .
C78 H78B 0.9900 .
C79 C80 1.510(5) .
C79 H79A 0.9900 .
C79 H79B 0.9900 .
C80 H80A 0.9900 .
C80 H80B 0.9900 .
C81 C82 1.521(5) .
C81 H81A 0.9900 .
C81 H81B 0.9900 .
C82 H82A 0.9900 .
C82 H82B 0.9900 .
C83 C84 1.519(5) .
C83 H83A 0.9900 .
C83 H83B 0.9900 .
C84 H84A 0.9900 .
C84 H84B 0.9900 .
C85 C86 1.523(5) .
C85 H85A 0.9900 .
C85 H85B 0.9900 .
C86 H86A 0.9900 .
C86 H86B 0.9900 .
C87 C88 1.504(5) .
C87 H87A 0.9900 .
C87 H87B 0.9900 .
C88 H88A 0.9900 .
C88 H88B 0.9900 .
C89 C90 1.507(5) .
C89 H89A 0.9900 .
C89 H89B 0.9900 .
C90 H90A 0.9900 .
C90 H90B 0.9900 .

loop_
_geom_hbond_atom_site_label_D
_geom_hbond_atom_site_label_H
_geom_hbond_atom_site_label_A
_geom_hbond_distance_DH
_geom_hbond_distance_HA
_geom_hbond_distance_DA
_geom_hbond_angle_DHA
_geom_hbond_site_symmetry_A
C64 H64A O18 0.99 2.52 3.206(3) 125.9 .
C63 H63B O15 0.99 2.43 3.153(3) 129.8 .
N12 H12 O3 0.88 2.03 2.903(3) 169.1 .
N11 H11 O2 0.88 2.04 2.903(3) 167.9 .
N10 H10 O2 0.88 2.13 2.993(3) 166.8 .
N9 H9 O4 0.88 2.10 2.968(3) 168.8 .
N8 H8 O4 0.88 2.13 2.917(3) 148.2 .
N7 H7 O3 0.88 2.16 2.911(3) 142.7 .
N6 H6 O1 0.88 2.11 2.922(3) 153.8 .
N5 H5 O1 0.88 2.21 3.029(3) 155.6 .
N4 H4 O4 0.88 2.26 3.054(3) 150.1 .
N3 H3 O2 0.88 2.17 2.960(3) 149.5 .
N2 H2 O1 0.88 2.21 3.036(3) 157.3 .
N1 H1 O1 0.88 2.11 2.936(3) 155.1 .

loop_
_geom_torsion_atom_site_label_1
_geom_torsion_atom_site_label_2
_geom_torsion_atom_site_label_3
_geom_torsion_atom_site_label_4
_geom_torsion
_geom_torsion_site_symmetry_1
_geom_torsion_site_symmetry_2
_geom_torsion_site_symmetry_3
_geom_torsion_site_symmetry_4
O32 K2 O13 C47 -158.5(3) . . . .
O29 K2 O13 C47 -164.7(2) . . . .
O30 K2 O13 C47 125.1(2) . . . .
O25 K2 O13 C47 61.3(2) . . . .
O27 K2 O13 C47 -42.3(2) . . . .
O32A K2 O13 C47 161.7(6) . . . .
O26 K2 O13 C47 15.3(2) . . . .
O28 K2 O13 C47 -89.5(2) . . . .
O31 K1 O19 C67 -93.17(18) . . . .
O24 K1 O19 C67 -156.12(19) . . . .
O23 K1 O19 C67 178.79(17) . . . .
O21 K1 O19 C67 46.69(19) . . . .
O22 K1 O19 C67 111.2(3) . . . .
O20 K1 O19 C67 24.56(17) . . . .
O31 K1 O19 C78 31.19(19) . . . .
O24 K1 O19 C78 -31.76(17) . . . .
O23 K1 O19 C78 -56.85(19) . . . .
O21 K1 O19 C78 171.04(17) . . . .
O22 K1 O19 C78 -124.4(3) . . . .
O20 K1 O19 C78 148.92(19) . . . .
O31 K1 O20 C68 97.3(2) . . . .
O24 K1 O20 C68 10.0(2) . . . .
O23 K1 O20 C68 -68.1(3) . . . .
O21 K1 O20 C68 -145.8(2) . . . .
O22 K1 O20 C68 -148.6(2) . . . .
O19 K1 O20 C68 10.69(19) . . . .
O31 K1 O20 C69 -124.85(19) . . . .
O24 K1 O20 C69 147.90(18) . . . .
O23 K1 O20 C69 69.7(3) . . . .
O21 K1 O20 C69 -7.94(18) . . . .
O22 K1 O20 C69 -10.7(2) . . . .
O19 K1 O20 C69 148.6(2) . . . .
O31 K1 O21 C71 -44.9(3) . . . .
O24 K1 O21 C71 122.6(3) . . . .
O23 K1 O21 C71 53.5(2) . . . .
O22 K1 O21 C71 25.3(2) . . . .
O20 K1 O21 C71 -151.8(2) . . . .
O19 K1 O21 C71 -173.6(2) . . . .
O31 K1 O21 C70 80.6(2) . . . .
O24 K1 O21 C70 -111.9(2) . . . .
O23 K1 O21 C70 179.00(18) . . . .
O22 K1 O21 C70 150.8(2) . . . .
O20 K1 O21 C70 -26.32(17) . . . .
O19 K1 O21 C70 -48.14(19) . . . .
O31 K1 O22 C73 -84.4(2) . . . .
O24 K1 O22 C73 -9.8(3) . . . .
O23 K1 O22 C73 -4.7(2) . . . .
O21 K1 O22 C73 145.1(3) . . . .
O20 K1 O22 C73 147.9(2) . . . .
O19 K1 O22 C73 71.8(3) . . . .
O31 K1 O22 C72 138.8(3) . . . .
O24 K1 O22 C72 -146.5(2) . . . .
O23 K1 O22 C72 -141.5(3) . . . .
O21 K1 O22 C72 8.4(2) . . . .
O20 K1 O22 C72 11.2(3) . . . .
O19 K1 O22 C72 -65.0(4) . . . .
O31 K1 O23 C75 -54.8(2) . . . .
O24 K1 O23 C75 21.7(2) . . . .
O21 K1 O23 C75 178.7(2) . . . .
O22 K1 O23 C75 -153.3(3) . . . .
O20 K1 O23 C75 112.6(3) . . . .
O19 K1 O23 C75 46.0(2) . . . .
O31 K1 O23 C74 70.0(2) . . . .
O24 K1 O23 C74 146.5(2) . . . .
O21 K1 O23 C74 -56.6(2) . . . .
O22 K1 O23 C74 -28.6(2) . . . .
O20 K1 O23 C74 -122.7(2) . . . .
O19 K1 O23 C74 170.8(2) . . . .
O31 K1 O24 C77 -116.2(2) . . . .
O23 K1 O24 C77 153.4(2) . . . .
O21 K1 O24 C77 74.2(3) . . . .
O22 K1 O24 C77 158.45(19) . . . .
O20 K1 O24 C77 0.2(2) . . . .
O19 K1 O24 C77 -0.41(19) . . . .
O31 K1 O24 C76 102.4(2) . . . .
O23 K1 O24 C76 12.1(2) . . . .
O21 K1 O24 C76 -67.1(3) . . . .
O22 K1 O24 C76 17.1(2) . . . .
O20 K1 O24 C76 -141.1(2) . . . .
O19 K1 O24 C76 -141.7(2) . . . .
O32 K2 O25 C90 0.5(3) . . . .
O13 K2 O25 C90 88.8(2) . . . .
O29 K2 O25 C90 -63.6(2) . . . .
O30 K2 O25 C90 -18.3(2) . . . .
O27 K2 O25 C90 -178.3(2) . . . .
O32A K2 O25 C90 22.2(5) . . . .
O26 K2 O25 C90 144.6(2) . . . .
O28 K2 O25 C90 -119.5(2) . . . .
O32 K2 O25 C79 -133.0(2) . . . .
O13 K2 O25 C79 -44.7(2) . . . .
O29 K2 O25 C79 162.94(19) . . . .
O30 K2 O25 C79 -151.8(2) . . . .
O27 K2 O25 C79 48.1(2) . . . .
O32A K2 O25 C79 -111.3(5) . . . .
O26 K2 O25 C79 11.06(18) . . . .
O28 K2 O25 C79 107.0(2) . . . .
O32 K2 O26 C80 163.1(2) . . . .
O13 K2 O26 C80 152.2(2) . . . .
O29 K2 O26 C80 -27.8(3) . . . .
O30 K2 O26 C80 40.7(2) . . . .
O25 K2 O26 C80 24.84(19) . . . .
O27 K2 O26 C80 -111.5(2) . . . .
O32A K2 O26 C80 114.5(6) . . . .
O28 K2 O26 C80 -88.1(2) . . . .
O32 K2 O26 C81 -67.7(3) . . . .
O13 K2 O26 C81 -78.66(19) . . . .
O29 K2 O26 C81 101.3(2) . . . .
O30 K2 O26 C81 169.90(19) . . . .
O25 K2 O26 C81 154.0(2) . . . .
O27 K2 O26 C81 17.71(19) . . . .
O32A K2 O26 C81 -116.3(6) . . . .
O28 K2 O26 C81 41.1(2) . . . .
O32 K2 O27 C82 159.0(2) . . . .
O13 K2 O27 C82 89.6(2) . . . .
O29 K2 O27 C82 -126.0(2) . . . .
O30 K2 O27 C82 -63.3(3) . . . .
O25 K2 O27 C82 -21.7(2) . . . .
O32A K2 O27 C82 125.4(8) . . . .
O26 K2 O27 C82 15.1(2) . . . .
O28 K2 O27 C82 -138.4(2) . . . .
O32 K2 O27 C83 -52.1(3) . . . .
O13 K2 O27 C83 -121.5(2) . . . .
O29 K2 O27 C83 22.9(3) . . . .
O30 K2 O27 C83 85.5(3) . . . .
O25 K2 O27 C83 127.1(2) . . . .
O32A K2 O27 C83 -85.7(8) . . . .
O26 K2 O27 C83 163.9(3) . . . .
O28 K2 O27 C83 10.5(2) . . . .
O32 K2 O28 C84 84.8(2) . . . .
O13 K2 O28 C84 21.1(2) . . . .
O29 K2 O28 C84 153.4(2) . . . .
O30 K2 O28 C84 167.0(2) . . . .
O25 K2 O28 C84 -127.4(2) . . . .
O27 K2 O28 C84 -40.4(2) . . . .
O32A K2 O28 C84 95.0(6) . . . .
O26 K2 O28 C84 -64.2(2) . . . .
O32 K2 O28 C85 -30.45(19) . . . .
O13 K2 O28 C85 -94.18(19) . . . .
O29 K2 O28 C85 38.10(18) . . . .
O30 K2 O28 C85 51.7(2) . . . .
O25 K2 O28 C85 117.31(19) . . . .
O27 K2 O28 C85 -155.7(2) . . . .
O32A K2 O28 C85 -20.3(6) . . . .
O26 K2 O28 C85 -179.53(18) . . . .
O32 K2 O29 C87 -103.4(2) . . . .
O13 K2 O29 C87 -97.1(2) . . . .
O30 K2 O29 C87 -4.7(2) . . . .
O25 K2 O29 C87 40.3(2) . . . .
O27 K2 O29 C87 148.3(2) . . . .
O32A K2 O29 C87 -67.6(5) . . . .
O26 K2 O29 C87 82.9(3) . . . .
O28 K2 O29 C87 160.7(2) . . . .
O32 K2 O29 C86 88.4(2) . . . .
O13 K2 O29 C86 94.7(2) . . . .
O30 K2 O29 C86 -172.9(3) . . . .
O25 K2 O29 C86 -127.9(2) . . . .
O27 K2 O29 C86 -20.0(2) . . . .
O32A K2 O29 C86 124.2(5) . . . .
O26 K2 O29 C86 -85.3(3) . . . .
O28 K2 O29 C86 -7.6(2) . . . .
O32 K2 O30 C89 174.5(2) . . . .
O13 K2 O30 C89 -117.3(2) . . . .
O29 K2 O30 C89 107.5(2) . . . .
O25 K2 O30 C89 -16.9(2) . . . .
O27 K2 O30 C89 32.5(3) . . . .
O32A K2 O30 C89 -153.4(6) . . . .
O26 K2 O30 C89 -32.6(2) . . . .
O28 K2 O30 C89 94.2(2) . . . .
O32 K2 O30 C88 41.3(2) . . . .
O13 K2 O30 C88 109.5(2) . . . .
O29 K2 O30 C88 -25.67(19) . . . .
O25 K2 O30 C88 -150.1(2) . . . .
O27 K2 O30 C88 -100.7(2) . . . .
O32A K2 O30 C88 73.4(6) . . . .
O26 K2 O30 C88 -165.84(19) . . . .
O28 K2 O30 C88 -39.0(2) . . . .
C33 O11 C1 C2 39.2(4) . . . .
C33 O11 C1 C6 -144.3(2) . . . .
O11 C1 C2 C3 175.3(2) . . . .
C6 C1 C2 C3 -1.2(4) . . . .
C1 C2 C3 C4 -0.5(4) . . . .
C2 C3 C4 C5 1.2(4) . . . .
C2 C3 C4 N1 178.6(2) . . . .
C7 N1 C4 C5 -144.2(3) . . . .
C7 N1 C4 C3 38.4(4) . . . .
C3 C4 C5 C6 -0.3(4) . . . .
N1 C4 C5 C6 -177.8(2) . . . .
C4 C5 C6 C1 -1.4(4) . . . .
O11 C1 C6 C5 -174.5(2) . . . .
C2 C1 C6 C5 2.1(4) . . . .
C8 N2 C7 O5 -0.3(5) . . . .
C8 N2 C7 N1 -179.0(2) . . . .
C4 N1 C7 O5 -9.2(4) . . . .
C4 N1 C7 N2 169.5(2) . . . .
C7 N2 C8 C9 -8.3(4) . . . .
C7 N2 C8 C13 172.1(3) . . . .
N2 C8 C9 C10 179.3(2) . . . .
C13 C8 C9 C10 -1.2(4) . . . .
C8 C9 C10 C11 1.4(4) . . . .
C9 C10 C11 C12 -0.4(4) . . . .
C10 C11 C12 C13 -1.0(4) . . . .
C11 C12 C13 C8 1.3(4) . . . .
C11 C12 C13 N3 -179.8(2) . . . .
C9 C8 C13 C12 -0.2(4) . . . .
N2 C8 C13 C12 179.4(2) . . . .
C9 C8 C13 N3 -179.1(2) . . . .
N2 C8 C13 N3 0.4(4) . . . .
C14 N3 C13 C12 75.3(3) . . . .
C14 N3 C13 C8 -105.7(3) . . . .
C13 N3 C14 O6 -3.3(4) . . . .
C13 N3 C14 N4 176.6(2) . . . .
C15 N4 C14 O6 2.9(4) . . . .
C15 N4 C14 N3 -177.1(2) . . . .
C14 N4 C15 C16 -70.0(3) . . . .
C14 N4 C15 C20 110.6(3) . . . .
C20 C15 C16 C17 0.2(4) . . . .
N4 C15 C16 C17 -179.3(2) . . . .
C15 C16 C17 C18 0.7(4) . . . .
C16 C17 C18 C19 -1.0(4) . . . .
C17 C18 C19 C20 0.4(4) . . . .
C18 C19 C20 N5 179.1(2) . . . .
C18 C19 C20 C15 0.5(4) . . . .
C21 N5 C20 C19 5.7(4) . . . .
C21 N5 C20 C15 -175.6(2) . . . .
C16 C15 C20 C19 -0.8(4) . . . .
N4 C15 C20 C19 178.7(2) . . . .
C16 C15 C20 N5 -179.5(2) . . . .
N4 C15 C20 N5 -0.1(3) . . . .
C22 N6 C21 O7 3.3(4) . . . .
C22 N6 C21 N5 -175.8(2) . . . .
C20 N5 C21 O7 5.8(4) . . . .
C20 N5 C21 N6 -175.1(2) . . . .
C21 N6 C22 C23 21.2(4) . . . .
C21 N6 C22 C27 -162.5(3) . . . .
C27 C22 C23 C24 -1.1(4) . . . .
N6 C22 C23 C24 175.2(3) . . . .
C22 C23 C24 C25 -0.3(4) . . . .
C28 O8 C25 C24 -1.7(4) . . . .
C28 O8 C25 C26 179.3(2) . . . .
C23 C24 C25 O8 -177.5(3) . . . .
C23 C24 C25 C26 1.5(4) . . . .
O8 C25 C26 C27 177.8(2) . . . .
C24 C25 C26 C27 -1.3(4) . . . .
C25 C26 C27 C22 -0.2(4) . . . .
C23 C22 C27 C26 1.4(4) . . . .
N6 C22 C27 C26 -175.2(2) . . . .
C25 O8 C28 C29 169.1(2) . . . .
C30 O9 C29 C28 167.4(2) . . . .
O8 C28 C29 O9 -76.9(3) . . . .
C29 O9 C30 C31 -176.9(2) . . . .
C32 O10 C31 C30 -172.1(2) . . . .
O9 C30 C31 O10 61.7(3) . . . .
C31 O10 C32 C33 163.2(2) . . . .
C1 O11 C33 C32 171.1(2) . . . .
O10 C32 C33 O11 -62.1(3) . . . .
C66 O18 C34 C39 -149.0(2) . . . .
C66 O18 C34 C35 33.6(4) . . . .
O18 C34 C35 C36 178.3(2) . . . .
C39 C34 C35 C36 0.9(4) . . . .
C34 C35 C36 C37 -0.1(4) . . . .
C35 C36 C37 C38 -0.8(4) . . . .
C35 C36 C37 N7 176.1(2) . . . .
C40 N7 C37 C36 39.1(4) . . . .
C40 N7 C37 C38 -144.0(2) . . . .
C36 C37 C38 C39 0.9(4) . . . .
N7 C37 C38 C39 -176.2(2) . . . .
C37 C38 C39 C34 -0.1(4) . . . .
O18 C34 C39 C38 -178.4(2) . . . .
C35 C34 C39 C38 -0.8(4) . . . .
C41 N8 C40 O12 23.7(4) . . . .
C41 N8 C40 N7 -156.8(2) . . . .
C37 N7 C40 O12 -5.2(4) . . . .
C37 N7 C40 N8 175.3(2) . . . .
C40 N8 C41 C42 -66.1(3) . . . .
C40 N8 C41 C46 113.9(3) . . . .
C46 C41 C42 C43 -2.8(4) . . . .
N8 C41 C42 C43 177.2(2) . . . .
C41 C42 C43 C44 0.3(4) . . . .
C42 C43 C44 C45 1.8(4) . . . .
C43 C44 C45 C46 -1.4(4) . . . .
C42 C41 C46 C45 3.1(4) . . . .
N8 C41 C46 C45 -176.9(2) . . . .
C42 C41 C46 N9 -174.7(2) . . . .
N8 C41 C46 N9 5.4(4) . . . .
C44 C45 C46 C41 -1.0(4) . . . .
C44 C45 C46 N9 176.7(2) . . . .
C47 N9 C46 C41 -146.5(3) . . . .
C47 N9 C46 C45 35.8(4) . . . .
K2 O13 C47 N10 -87.8(3) . . . .
K2 O13 C47 N9 92.3(3) . . . .
C48 N10 C47 O13 1.0(4) . . . .
C48 N10 C47 N9 -179.1(2) . . . .
C46 N9 C47 O13 3.9(4) . . . .
C46 N9 C47 N10 -176.0(2) . . . .
C47 N10 C48 C49 -43.6(4) . . . .
C47 N10 C48 C53 138.8(2) . . . .
C53 C48 C49 C50 1.0(4) . . . .
N10 C48 C49 C50 -176.6(2) . . . .
C48 C49 C50 C51 0.8(4) . . . .
C49 C50 C51 C52 -1.0(4) . . . .
C50 C51 C52 C53 -0.6(4) . . . .
C51 C52 C53 C48 2.3(4) . . . .
C51 C52 C53 N11 -180.0(2) . . . .
C49 C48 C53 C52 -2.5(4) . . . .
N10 C48 C53 C52 175.1(2) . . . .
C49 C48 C53 N11 179.7(2) . . . .
N10 C48 C53 N11 -2.6(3) . . . .
C54 N11 C53 C52 50.4(4) . . . .
C54 N11 C53 C48 -132.0(3) . . . .
C53 N11 C54 O14 -15.2(4) . . . .
C53 N11 C54 N12 165.3(2) . . . .
C55 N12 C54 O14 -11.8(4) . . . .
C55 N12 C54 N11 167.7(2) . . . .
C54 N12 C55 C60 -154.2(3) . . . .
C54 N12 C55 C56 26.9(4) . . . .
C60 C55 C56 C57 1.5(4) . . . .
N12 C55 C56 C57 -179.6(2) . . . .
C55 C56 C57 C58 -1.0(4) . . . .
C61 O15 C58 C57 37.7(4) . . . .
C61 O15 C58 C59 -145.2(2) . . . .
C56 C57 C58 O15 176.5(2) . . . .
C56 C57 C58 C59 -0.5(4) . . . .
O15 C58 C59 C60 -175.9(2) . . . .
C57 C58 C59 C60 1.3(4) . . . .
C58 C59 C60 C55 -0.8(4) . . . .
C56 C55 C60 C59 -0.6(4) . . . .
N12 C55 C60 C59 -179.6(2) . . . .
C58 O15 C61 C62 80.7(3) . . . .
C63 O16 C62 C61 -70.9(3) . . . .
O15 C61 C62 O16 83.2(3) . . . .
C62 O16 C63 C64 -75.6(3) . . . .
C65 O17 C64 C63 153.3(2) . . . .
O16 C63 C64 O17 -65.2(3) . . . .
C64 O17 C65 C66 -87.5(3) . . . .
C34 O18 C66 C65 75.6(3) . . . .
O17 C65 C66 O18 73.1(3) . . . .
C78 O19 C67 C68 -179.3(2) . . . .
K1 O19 C67 C68 -56.2(3) . . . .
C69 O20 C68 C67 177.1(3) . . . .
K1 O20 C68 C67 -42.6(3) . . . .
O19 C67 C68 O20 65.4(3) . . . .
C68 O20 C69 C70 -179.5(3) . . . .
K1 O20 C69 C70 39.4(3) . . . .
C71 O21 C70 C69 -174.8(2) . . . .
K1 O21 C70 C69 58.4(3) . . . .
O20 C69 C70 O21 -65.2(3) . . . .
C70 O21 C71 C72 176.6(3) . . . .
K1 O21 C71 C72 -57.0(3) . . . .
C73 O22 C72 C71 -178.5(3) . . . .
K1 O22 C72 C71 -39.9(3) . . . .
O21 C71 C72 O22 64.4(3) . . . .
C72 O22 C73 C74 174.7(3) . . . .
K1 O22 C73 C74 36.2(4) . . . .
C75 O23 C74 C73 -174.7(3) . . . .
K1 O23 C74 C73 60.4(4) . . . .
O22 C73 C74 O23 -64.9(5) . . . .
C74 O23 C75 C76 -178.3(3) . . . .
K1 O23 C75 C76 -53.8(3) . . . .
C77 O24 C76 C75 171.8(3) . . . .
K1 O24 C76 C75 -43.4(3) . . . .
O23 C75 C76 O24 66.0(4) . . . .
C76 O24 C77 C78 173.3(2) . . . .
K1 O24 C77 C78 30.9(3) . . . .
C67 O19 C78 C77 -173.6(2) . . . .
K1 O19 C78 C77 61.6(2) . . . .
O24 C77 C78 O19 -62.0(3) . . . .
C90 O25 C79 C80 -178.1(3) . . . .
K2 O25 C79 C80 -43.2(3) . . . .
C81 O26 C80 C79 173.9(3) . . . .
K2 O26 C80 C79 -56.8(3) . . . .
O25 C79 C80 O26 67.3(3) . . . .
C80 O26 C81 C82 80.9(3) . . . .
K2 O26 C81 C82 -48.0(3) . . . .
C83 O27 C82 C81 165.3(3) . . . .
K2 O27 C82 C81 -43.4(3) . . . .
O26 C81 C82 O27 61.0(4) . . . .
C82 O27 C83 C84 170.4(3) . . . .
K2 O27 C83 C84 19.4(4) . . . .
C85 O28 C84 C83 -178.4(3) . . . .
K2 O28 C84 C83 71.5(3) . . . .
O27 C83 C84 O28 -65.0(4) . . . .
C84 O28 C85 C86 -177.1(3) . . . .
K2 O28 C85 C86 -68.2(3) . . . .
C87 O29 C86 C85 168.1(3) . . . .
K2 O29 C86 C85 -22.7(3) . . . .
O28 C85 C86 O29 63.3(3) . . . .
C86 O29 C87 C88 -158.4(3) . . . .
K2 O29 C87 C88 32.2(3) . . . .
C89 O30 C88 C87 -80.0(4) . . . .
K2 O30 C88 C87 55.3(3) . . . .
O29 C87 C88 O30 -57.6(4) . . . .
C88 O30 C89 C90 -179.7(3) . . . .
K2 O30 C89 C90 47.5(3) . . . .
C79 O25 C90 C89 -173.6(3) . . . .
K2 O25 C90 C89 49.9(3) . . . .
O30 C89 C90 O25 -64.8(4) . . . .
